data_2100293
loop_
_publ_author_name
'Hao, Xiang'
'Parkin, Sean'
'Brock, Carolyn Pratt'

_publ_section_title
;
 Three modulation patterns in four related
 [<i>M</i>(H~2~O)~2~(15-crown-5)](NO~3~)~2~ structures
;
_journal_coeditor_code BM5026
_journal_issue 6
_journal_name_full 'Acta Crystallographica Section B'
_journal_page_first 675
_journal_page_last 688
_journal_paper_doi 10.1107/S0108768105026662
_journal_volume 61
_journal_year 2005
_chemical_formula_moiety '(C10 H24 O7 Cu 2+), 2(N O3 1-)'
_chemical_formula_sum 'C10 H24 Cu N2 O13'
_chemical_formula_weight 443.85
_chemical_name_systematic
;
 diaqua(15-crown-5)copper(II) nitrate
;
_space_group_IT_number 14
_symmetry_cell_setting monoclinic
_symmetry_space_group_name_Hall '-P 2yn'
_symmetry_space_group_name_H-M 'P 1 21/n 1'
_atom_sites_solution_hydrogens geom
_atom_sites_solution_primary direct
_atom_sites_solution_secondary difmap
_audit_creation_method SHELXL-97
_cell_angle_alpha 90.00
_cell_angle_beta 96.85(3)
_cell_angle_gamma 90.00
_cell_formula_units_Z 20
_cell_length_a 14.659(3)
_cell_length_b 14.029(3)
_cell_length_c 42.475(9)
_cell_measurement_reflns_used 27941
_cell_measurement_temperature 88(2)
_cell_measurement_theta_max 25.35
_cell_measurement_theta_min 1.02
_cell_volume 8673(3)
_computing_cell_refinement 'SCALEPACK (Otwinowski & Minor, 1997)'
_computing_data_collection 'COLLECT (Nonius, 1999)'
_computing_data_reduction 'DENZO-SMN (Otwinowski & Minor, 1997)'
_computing_molecular_graphics 'XP in Siemens SHELXTL (Sheldrick, 1994)'
_computing_publication_material
;
SHELX97-2 (Sheldrick, 1997) and local procedures
;
_computing_structure_refinement 'SHELXL-97 (Sheldrick, 1997)'
_computing_structure_solution 'SHELXS-97 (Sheldrick, 1997)'
_diffrn_ambient_temperature 88(2)
_diffrn_detector_area_resol_mean 18
_diffrn_measured_fraction_theta_full 0.997
_diffrn_measured_fraction_theta_max 0.997
_diffrn_measurement_device_type 'Nonius KappaCCD diffractometer'
_diffrn_measurement_method '\w scans at fixed \c = 55\%'
_diffrn_radiation_monochromator graphite
_diffrn_radiation_source 'fine-focus sealed tube'
_diffrn_radiation_type MoK\a
_diffrn_radiation_wavelength 0.71073
_diffrn_reflns_av_R_equivalents 0.0412
_diffrn_reflns_av_sigmaI/netI 0.0575
_diffrn_reflns_limit_h_max 17
_diffrn_reflns_limit_h_min -17
_diffrn_reflns_limit_k_max 16
_diffrn_reflns_limit_k_min 0
_diffrn_reflns_limit_l_max 51
_diffrn_reflns_limit_l_min -51
_diffrn_reflns_number 31464
_diffrn_reflns_theta_full 25.36
_diffrn_reflns_theta_max 25.36
_diffrn_reflns_theta_min 1.42
_diffrn_standards_decay_% <1
_exptl_absorpt_coefficient_mu 1.331
_exptl_absorpt_correction_T_max 0.8784
_exptl_absorpt_correction_T_min 0.5558
_exptl_absorpt_correction_type multi-scan
_exptl_absorpt_process_details 'SCALEPACK (Otwinowski & Minor, 1997)'
_exptl_crystal_colour colourless
_exptl_crystal_density_diffrn 1.700
_exptl_crystal_density_method 'not measured'
_exptl_crystal_description block
_exptl_crystal_F_000 4620
_exptl_crystal_size_max 0.50
_exptl_crystal_size_mid 0.30
_exptl_crystal_size_min 0.10
_refine_diff_density_max 0.495
_refine_diff_density_min -0.467
_refine_ls_extinction_method none
_refine_ls_goodness_of_fit_ref 0.986
_refine_ls_hydrogen_treatment mixed
_refine_ls_matrix_type full
_refine_ls_number_parameters 1232
_refine_ls_number_reflns 15865
_refine_ls_number_restraints 30
_refine_ls_restrained_S_all 0.986
_refine_ls_R_factor_all 0.1329
_refine_ls_R_factor_gt 0.0433
_refine_ls_shift/su_max 0.002
_refine_ls_shift/su_mean 0.000
_refine_ls_structure_factor_coef Fsqd
_refine_ls_weighting_details 'calc w=1/[\s^2^(Fo^2^)+(0.0450P)^2^+0.0000P] where P=(Fo^2^+2Fc^2^)/3'
_refine_ls_weighting_scheme calc
_refine_ls_wR_factor_gt 0.0877
_refine_ls_wR_factor_ref 0.1159
_reflns_number_gt 6966
_reflns_number_total 15865
_reflns_threshold_expression >2\s(I)
_cod_data_source_file bm5026.cif
_cod_data_source_block k02008
_cod_original_sg_symbol_H-M 'P 21/n'
_cod_database_code 2100293
_cod_database_fobs_code 2100293

loop_
_symmetry_equiv_pos_as_xyz
'x, y, z'
'-x+1/2, y+1/2, -z+1/2'
'-x, -y, -z'
'x-1/2, -y-1/2, z-1/2'

loop_
_atom_site_label
_atom_site_fract_x
_atom_site_fract_y
_atom_site_fract_z
_atom_site_U_iso_or_equiv
_atom_site_adp_type
_atom_site_calc_flag
_atom_site_refinement_flags
_atom_site_occupancy
_atom_site_disorder_assembly
_atom_site_disorder_group
_atom_site_type_symbol
Cu1_1 0.24298(3) 0.49790(3) -0.004701(11) 0.01310(16) Uani d . 1 . . Cu
O1_1 0.11415(16) 0.46969(19) 0.02123(6) 0.0155(7) Uani d . 1 . . O
O2_1 0.15590(18) 0.39380(19) -0.03395(6) 0.0164(7) Uani d . 1 . . O
O3_1 0.29806(17) 0.48749(19) -0.05186(6) 0.0178(7) Uani d . 1 . . O
O4_1 0.38777(17) 0.56844(19) 0.00234(6) 0.0196(7) Uani d . 1 . . O
O5_1 0.26370(17) 0.56495(18) 0.04079(6) 0.0170(7) Uani d . 1 . . O
O6_1 0.1867(2) 0.6137(2) -0.02149(7) 0.0200(8) Uani d D 1 . . O
H6W1_1 0.157(2) 0.616(3) -0.0366(6) 0.030 Uiso d D 1 . . H
H6W2_1 0.174(3) 0.648(3) -0.0095(7) 0.030 Uiso d D 1 . . H
O7_1 0.2989(2) 0.3851(2) 0.01355(8) 0.0226(8) Uani d D 1 . . O
H7W1_1 0.309(3) 0.339(2) 0.0053(9) 0.034 Uiso d D 1 . . H
H7W2_1 0.330(3) 0.388(3) 0.0291(7) 0.034 Uiso d D 1 . . H
C1_1 0.0695(3) 0.3831(3) 0.00950(9) 0.0185(11) Uani d . 1 . . C
H1A_1 0.0074 0.3785 0.0164 0.022 Uiso calc R 1 . . H
H1B_1 0.1057 0.3268 0.0176 0.022 Uiso calc R 1 . . H
C2_1 0.0628(2) 0.3872(3) -0.02621(9) 0.0197(11) Uani d . 1 . . C
H2A_1 0.0326 0.3292 -0.0357 0.024 Uiso calc R 1 . . H
H2B_1 0.0268 0.4436 -0.0343 0.024 Uiso calc R 1 . . H
C3_1 0.1628(3) 0.4013(3) -0.06741(9) 0.0171(11) Uani d . 1 . . C
H3A_1 0.1309 0.4593 -0.0763 0.020 Uiso calc R 1 . . H
H3B_1 0.1349 0.3449 -0.0788 0.020 Uiso calc R 1 . . H
C4_1 0.2634(3) 0.4067(3) -0.07042(9) 0.0177(11) Uani d . 1 . . C
H4A_1 0.2948 0.3476 -0.0623 0.021 Uiso calc R 1 . . H
H4B_1 0.2735 0.4152 -0.0929 0.021 Uiso calc R 1 . . H
C5_1 0.3971(2) 0.4974(3) -0.04785(10) 0.0191(11) Uani d . 1 . . C
H5A_1 0.4201 0.5040 -0.0687 0.023 Uiso calc R 1 . . H
H5B_1 0.4261 0.4407 -0.0370 0.023 Uiso calc R 1 . . H
C6_1 0.4193(3) 0.5854(3) -0.02811(9) 0.0239(12) Uani d . 1 . . C
H6A_1 0.4863 0.5973 -0.0255 0.029 Uiso calc R 1 . . H
H6B_1 0.3878 0.6416 -0.0385 0.029 Uiso calc R 1 . . H
C7_1 0.3820(3) 0.6533(3) 0.02131(9) 0.0217(11) Uani d . 1 . . C
H7A_1 0.3416 0.7012 0.0095 0.026 Uiso calc R 1 . . H
H7B_1 0.4437 0.6817 0.0268 0.026 Uiso calc R 1 . . H
C8_1 0.3427(3) 0.6229(3) 0.05088(10) 0.0222(12) Uani d . 1 . . C
H8A_1 0.3887 0.5859 0.0649 0.027 Uiso calc R 1 . . H
H8B_1 0.3247 0.6793 0.0627 0.027 Uiso calc R 1 . . H
C9_1 0.1947(3) 0.5598(3) 0.06204(10) 0.0181(11) Uani d . 1 . . C
H9A_1 0.1523 0.6148 0.0587 0.022 Uiso calc R 1 . . H
H9B_1 0.2236 0.5606 0.0843 0.022 Uiso calc R 1 . . H
C10_1 0.1429(3) 0.4672(3) 0.05487(9) 0.0164(11) Uani d . 1 . . C
H10A_1 0.1832 0.4117 0.0605 0.020 Uiso calc R 1 . . H
H10B_1 0.0890 0.4634 0.0668 0.020 Uiso calc R 1 . . H
Cu2_2 0.25548(3) 0.49836(4) 0.203514(12) 0.01256(15) Uani d . 1 . . Cu
O1_2 0.38218(16) 0.52840(19) 0.17685(6) 0.0162(7) Uani d . 1 . . O
O2_2 0.33990(17) 0.6046(2) 0.23206(6) 0.0183(7) Uani d . 1 . . O
O3_2 0.20216(17) 0.50608(19) 0.25126(6) 0.0159(7) Uani d . 1 . . O
O4_2 0.11405(17) 0.42271(19) 0.19814(6) 0.0182(7) Uani d . 1 . . O
O5_2 0.23440(16) 0.42994(18) 0.15816(6) 0.0167(7) Uani d . 1 . . O
O6_2 0.3163(2) 0.3858(2) 0.22050(7) 0.0183(8) Uani d D 1 . . O
H6W1_2 0.344(3) 0.384(3) 0.2356(6) 0.027 Uiso d D 1 . . H
H6W2_2 0.332(3) 0.349(3) 0.2090(7) 0.027 Uiso d D 1 . . H
O7_2 0.1943(2) 0.6076(2) 0.18477(8) 0.0198(8) Uani d D 1 . . O
H7W1_2 0.167(3) 0.605(3) 0.1686(6) 0.030 Uiso d D 1 . . H
H7W2_2 0.187(3) 0.654(2) 0.1926(8) 0.030 Uiso d D 1 . . H
C1_2 0.4231(3) 0.6171(3) 0.18768(9) 0.0207(11) Uani d . 1 . . C
H1A_2 0.3838 0.6712 0.1794 0.025 Uiso calc R 1 . . H
H1B_2 0.4843 0.6244 0.1803 0.025 Uiso calc R 1 . . H
C2_2 0.4319(3) 0.6149(3) 0.22379(10) 0.0210(11) Uani d . 1 . . C
H2A_2 0.4707 0.5606 0.2321 0.025 Uiso calc R 1 . . H
H2B_2 0.4601 0.6747 0.2327 0.025 Uiso calc R 1 . . H
C3_2 0.3355(3) 0.5988(3) 0.26567(9) 0.0185(11) Uani d . 1 . . C
H3A_2 0.3612 0.6572 0.2764 0.022 Uiso calc R 1 . . H
H3B_2 0.3705 0.5430 0.2748 0.022 Uiso calc R 1 . . H
C4_2 0.2348(3) 0.5887(3) 0.26943(9) 0.0181(11) Uani d . 1 . . C
H4A_2 0.2265 0.5800 0.2920 0.022 Uiso calc R 1 . . H
H4B_2 0.2005 0.6463 0.2614 0.022 Uiso calc R 1 . . H
C5_2 0.1040(2) 0.4923(3) 0.24827(10) 0.0216(11) Uani d . 1 . . C
H5A_2 0.0717 0.5476 0.2376 0.026 Uiso calc R 1 . . H
H5B_2 0.0829 0.4843 0.2694 0.026 Uiso calc R 1 . . H
C6_2 0.0855(3) 0.4035(3) 0.22875(9) 0.0218(11) Uani d . 1 . . C
H6A_2 0.1206 0.3491 0.2389 0.026 Uiso calc R 1 . . H
H6B_2 0.0193 0.3875 0.2266 0.026 Uiso calc R 1 . . H
C7_2 0.1208(3) 0.3387(3) 0.17921(9) 0.0201(11) Uani d . 1 . . C
H7A_2 0.0597 0.3084 0.1744 0.024 Uiso calc R 1 . . H
H7B_2 0.1633 0.2921 0.1907 0.024 Uiso calc R 1 . . H
C8_2 0.1567(3) 0.3701(3) 0.14902(10) 0.0196(12) Uani d . 1 . . C
H8A_2 0.1750 0.3140 0.1371 0.023 Uiso calc R 1 . . H
H8B_2 0.1087 0.4057 0.1354 0.023 Uiso calc R 1 . . H
C9_2 0.3024(3) 0.4342(3) 0.13677(10) 0.0170(11) Uani d . 1 . . C
H9A_2 0.2732 0.4319 0.1145 0.020 Uiso calc R 1 . . H
H9B_2 0.3456 0.3800 0.1404 0.020 Uiso calc R 1 . . H
C10_2 0.3524(3) 0.5270(3) 0.14325(9) 0.0175(10) Uani d . 1 . . C
H10A_2 0.4058 0.5310 0.1311 0.021 Uiso calc R 1 . . H
H10B_2 0.3110 0.5815 0.1372 0.021 Uiso calc R 1 . . H
Cu3_3 0.24942(4) 0.49693(5) 0.397999(15) 0.01284(12) Uani d . 1 . . Cu
O1_3 0.11635(15) 0.47735(18) 0.42204(5) 0.0171(6) Uani d . 1 . . O
O2_3 0.15885(16) 0.39658(18) 0.36777(6) 0.0176(6) Uani d . 1 . . O
O3_3 0.30572(16) 0.48526(19) 0.35101(6) 0.0174(6) Uani d . 1 . . O
O4_3 0.39577(16) 0.56171(18) 0.40579(6) 0.0179(6) Uani d . 1 . . O
O5_3 0.27226(16) 0.55954(18) 0.44428(6) 0.0199(6) Uani d . 1 . . O
O6_3 0.2014(2) 0.6171(2) 0.38164(7) 0.0177(8) Uani d D 1 . . O
H6W1_3 0.165(2) 0.606(3) 0.3677(7) 0.026 Uiso d D 1 . . H
H6W2_3 0.182(2) 0.649(3) 0.3933(7) 0.026 Uiso d D 1 . . H
O7_3 0.2987(2) 0.3808(2) 0.41612(8) 0.0206(8) Uani d D 1 . . O
H7W1_3 0.302(3) 0.335(2) 0.4070(8) 0.031 Uiso d D 1 . . H
H7W2_3 0.331(3) 0.379(3) 0.4313(7) 0.031 Uiso d D 1 . . H
C1_3 0.0690(3) 0.3932(3) 0.41029(9) 0.0203(10) Uani d . 1 . . C
H1A_3 0.0060 0.3923 0.4165 0.024 Uiso calc R 1 . . H
H1B_3 0.1020 0.3357 0.4191 0.024 Uiso calc R 1 . . H
C2_3 0.0655(2) 0.3946(3) 0.37455(9) 0.0207(10) Uani d . 1 . . C
H2A_3 0.0338 0.3371 0.3652 0.025 Uiso calc R 1 . . H
H2B_3 0.0320 0.4517 0.3657 0.025 Uiso calc R 1 . . H
C3_3 0.1688(3) 0.4008(3) 0.33434(9) 0.0201(11) Uani d . 1 . . C
H3A_3 0.1377 0.4580 0.3246 0.024 Uiso calc R 1 . . H
H3B_3 0.1416 0.3435 0.3233 0.024 Uiso calc R 1 . . H
C4_3 0.2704(3) 0.4052(3) 0.33215(10) 0.0186(11) Uani d . 1 . . C
H4A_3 0.3006 0.3456 0.3403 0.022 Uiso calc R 1 . . H
H4B_3 0.2819 0.4138 0.3098 0.022 Uiso calc R 1 . . H
C5_3 0.4046(2) 0.4925(3) 0.35508(9) 0.0198(10) Uani d . 1 . . C
H5A_3 0.4279 0.4999 0.3343 0.024 Uiso calc R 1 . . H
H5B_3 0.4323 0.4345 0.3655 0.024 Uiso calc R 1 . . H
C6_3 0.4280(3) 0.5786(3) 0.37542(9) 0.0223(11) Uani d . 1 . . C
H6A_3 0.4952 0.5891 0.3782 0.027 Uiso calc R 1 . . H
H6B_3 0.3979 0.6359 0.3653 0.027 Uiso calc R 1 . . H
C7_3 0.3928(3) 0.6454(3) 0.42520(9) 0.0199(10) Uani d . 1 . . C
H7A_3 0.3546 0.6954 0.4137 0.024 Uiso calc R 1 . . H
H7B_3 0.4555 0.6710 0.4310 0.024 Uiso calc R 1 . . H
C8_3 0.3517(3) 0.6154(3) 0.45445(10) 0.0200(11) Uani d . 1 . . C
H8A_3 0.3966 0.5774 0.4685 0.024 Uiso calc R 1 . . H
H8B_3 0.3345 0.6721 0.4663 0.024 Uiso calc R 1 . . H
C9_3 0.1998(3) 0.5630(3) 0.46393(9) 0.0160(10) Uani d . 1 . . C
H9A_3 0.1632 0.6220 0.4598 0.019 Uiso calc R 1 . . H
H9B_3 0.2250 0.5618 0.4866 0.019 Uiso calc R 1 . . H
C10_3 0.1408(3) 0.4762(3) 0.45567(9) 0.0199(10) Uani d . 1 . . C
H10A_3 0.1753 0.4174 0.4622 0.024 Uiso calc R 1 . . H
H10B_3 0.0849 0.4784 0.4667 0.024 Uiso calc R 1 . . H
Cu4_4 0.24693(4) 0.49963(5) 0.598281(15) 0.01318(12) Uani d . 1 . . Cu
O1_4 0.11960(16) 0.46769(18) 0.62466(6) 0.0176(6) Uani d . 1 . . O
O2_4 0.16389(17) 0.38968(18) 0.57022(6) 0.0176(6) Uani d . 1 . . O
O3_4 0.29688(16) 0.49301(18) 0.55050(6) 0.0184(6) Uani d . 1 . . O
O4_4 0.38525(16) 0.58258(18) 0.60291(6) 0.0207(7) Uani d . 1 . . O
O5_4 0.26749(16) 0.56651(17) 0.64388(6) 0.0190(6) Uani d . 1 . . O
O6_4 0.1819(2) 0.6088(2) 0.58076(7) 0.0202(8) Uani d D 1 . . O
H6W1_4 0.166(3) 0.617(3) 0.5640(5) 0.030 Uiso d D 1 . . H
H6W2_4 0.167(3) 0.647(2) 0.5914(7) 0.030 Uiso d D 1 . . H
O7_4 0.3113(2) 0.3919(2) 0.61659(7) 0.0217(8) Uani d D 1 . . O
H7W1_4 0.342(3) 0.401(3) 0.6318(6) 0.033 Uiso d D 1 . . H
H7W2_4 0.330(3) 0.351(2) 0.6079(8) 0.033 Uiso d D 1 . . H
C1_4 0.0789(3) 0.3794(3) 0.61394(9) 0.0239(11) Uani d . 1 . . C
H1A_4 0.0171 0.3730 0.6209 0.029 Uiso calc R 1 . . H
H1B_4 0.1173 0.3254 0.6228 0.029 Uiso calc R 1 . . H
C2_4 0.0720(3) 0.3792(3) 0.57813(9) 0.0261(11) Uani d . 1 . . C
H2A_4 0.0449 0.3186 0.5695 0.031 Uiso calc R 1 . . H
H2B_4 0.0330 0.4326 0.5692 0.031 Uiso calc R 1 . . H
C3_4 0.1695(3) 0.3950(3) 0.53679(9) 0.0195(11) Uani d . 1 . . C
H3A_4 0.1327 0.4492 0.5273 0.023 Uiso calc R 1 . . H
H3B_4 0.1462 0.3355 0.5262 0.023 Uiso calc R 1 . . H
C4_4 0.2695(3) 0.4088(3) 0.53322(10) 0.0179(11) Uani d . 1 . . C
H4A_4 0.3060 0.3535 0.5420 0.021 Uiso calc R 1 . . H
H4B_4 0.2782 0.4164 0.5106 0.021 Uiso calc R 1 . . H
C5_4 0.3931(2) 0.5154(3) 0.55214(10) 0.0233(11) Uani d . 1 . . C
H5A_4 0.4104 0.5262 0.5306 0.028 Uiso calc R 1 . . H
H5B_4 0.4305 0.4622 0.5620 0.028 Uiso calc R 1 . . H
C6_4 0.4093(3) 0.6040(3) 0.57179(9) 0.0249(11) Uani d . 1 . . C
H6A_4 0.4746 0.6234 0.5731 0.030 Uiso calc R 1 . . H
H6B_4 0.3708 0.6569 0.5622 0.030 Uiso calc R 1 . . H
C7_4 0.3758(3) 0.6649(3) 0.62231(9) 0.0229(10) Uani d . 1 . . C
H7A_4 0.3306 0.7098 0.6113 0.028 Uiso calc R 1 . . H
H7B_4 0.4355 0.6981 0.6268 0.028 Uiso calc R 1 . . H
C8_4 0.3434(3) 0.6304(3) 0.65272(10) 0.0215(11) Uani d . 1 . . C
H8A_4 0.3936 0.5967 0.6659 0.026 Uiso calc R 1 . . H
H8B_4 0.3233 0.6849 0.6650 0.026 Uiso calc R 1 . . H
C9_4 0.1973(3) 0.5632(3) 0.66458(9) 0.0154(10) Uani d . 1 . . C
H9A_4 0.1547 0.6178 0.6603 0.018 Uiso calc R 1 . . H
H9B_4 0.2250 0.5663 0.6870 0.018 Uiso calc R 1 . . H
C10_4 0.1466(3) 0.4707(3) 0.65821(8) 0.0185(10) Uani d . 1 . . C
H10A_4 0.1870 0.4161 0.6650 0.022 Uiso calc R 1 . . H
H10B_4 0.0920 0.4683 0.6698 0.022 Uiso calc R 1 . . H
Cu5_5 0.25348(3) 0.50218(4) 0.803811(12) 0.01278(15) Uani d . 1 . . Cu
O1_5 0.38550(16) 0.52695(19) 0.77939(6) 0.0173(7) Uani d . 1 . . O
O2_5 0.34123(17) 0.60546(19) 0.83401(6) 0.0177(7) Uani d . 1 . . O
O3_5 0.19581(17) 0.51258(19) 0.85016(6) 0.0165(7) Uani d . 1 . . O
O4_5 0.10693(16) 0.43562(19) 0.79584(6) 0.0179(7) Uani d . 1 . . O
O5_5 0.23341(16) 0.43698(18) 0.75804(6) 0.0168(7) Uani d . 1 . . O
O6_5 0.3049(2) 0.3840(2) 0.82023(7) 0.0178(8) Uani d D 1 . . O
H6W1_5 0.337(2) 0.379(3) 0.8355(6) 0.027 Uiso d D 1 . . H
H6W2_5 0.314(3) 0.342(2) 0.8097(8) 0.027 Uiso d D 1 . . H
O7_5 0.2017(2) 0.6168(2) 0.78568(7) 0.0170(8) Uani d D 1 . . O
H7W1_5 0.169(2) 0.612(3) 0.7707(7) 0.026 Uiso d D 1 . . H
H7W2_5 0.190(3) 0.659(2) 0.7948(8) 0.026 Uiso d D 1 . . H
C1_5 0.4308(3) 0.6126(3) 0.79130(9) 0.0201(11) Uani d . 1 . . C
H1A_5 0.3964 0.6693 0.7826 0.024 Uiso calc R 1 . . H
H1B_5 0.4938 0.6155 0.7851 0.024 Uiso calc R 1 . . H
C2_5 0.4341(3) 0.6102(3) 0.82694(9) 0.0188(10) Uani d . 1 . . C
H2A_5 0.4690 0.5538 0.8357 0.023 Uiso calc R 1 . . H
H2B_5 0.4645 0.6683 0.8364 0.023 Uiso calc R 1 . . H
C3_5 0.3314(3) 0.5985(3) 0.86721(9) 0.0167(11) Uani d . 1 . . C
H3A_5 0.3583 0.6550 0.8788 0.020 Uiso calc R 1 . . H
H3B_5 0.3626 0.5406 0.8765 0.020 Uiso calc R 1 . . H
C4_5 0.2303(3) 0.5932(3) 0.86903(9) 0.0166(11) Uani d . 1 . . C
H4A_5 0.2182 0.5849 0.8913 0.020 Uiso calc R 1 . . H
H4B_5 0.1999 0.6526 0.8607 0.020 Uiso calc R 1 . . H
C5_5 0.0968(2) 0.5061(3) 0.84563(10) 0.0216(11) Uani d . 1 . . C
H5A_5 0.0699 0.5638 0.8348 0.026 Uiso calc R 1 . . H
H5B_5 0.0725 0.4997 0.8663 0.026 Uiso calc R 1 . . H
C6_5 0.0737(3) 0.4190(3) 0.82549(9) 0.0199(11) Uani d . 1 . . C
H6A_5 0.1034 0.3619 0.8358 0.024 Uiso calc R 1 . . H
H6B_5 0.0064 0.4087 0.8224 0.024 Uiso calc R 1 . . H
C7_5 0.1111(3) 0.3516(3) 0.77653(9) 0.0178(11) Uani d . 1 . . C
H7A_5 0.0486 0.3260 0.7704 0.021 Uiso calc R 1 . . H
H7B_5 0.1486 0.3018 0.7884 0.021 Uiso calc R 1 . . H
C8_5 0.1543(3) 0.3806(3) 0.74741(10) 0.0189(11) Uani d . 1 . . C
H8A_5 0.1725 0.3235 0.7360 0.023 Uiso calc R 1 . . H
H8B_5 0.1102 0.4181 0.7329 0.023 Uiso calc R 1 . . H
C9_5 0.3058(3) 0.4386(3) 0.73813(10) 0.0182(11) Uani d . 1 . . C
H9A_5 0.2799 0.4378 0.7155 0.022 Uiso calc R 1 . . H
H9B_5 0.3461 0.3823 0.7424 0.022 Uiso calc R 1 . . H
C10_5 0.3590(3) 0.5282(3) 0.74565(9) 0.0206(11) Uani d . 1 . . C
H10A_5 0.4139 0.5300 0.7342 0.025 Uiso calc R 1 . . H
H10B_5 0.3205 0.5847 0.7395 0.025 Uiso calc R 1 . . H
N1_6 0.0825(3) 0.6929(3) -0.09194(9) 0.0163(9) Uani d . 1 . . N
O8_6 0.06454(19) 0.6210(2) -0.07600(7) 0.0221(8) Uani d . 1 . . O
O9_6 0.1535(2) 0.7407(2) -0.08207(7) 0.0225(8) Uani d . 1 . . O
O10_6 0.0339(2) 0.7155(2) -0.11652(7) 0.0245(8) Uani d . 1 . . O
N2_7 0.1056(3) 0.6813(3) 0.11314(9) 0.0184(10) Uani d . 1 . . N
O8_7 0.0908(2) 0.6050(2) 0.12764(7) 0.0224(8) Uani d . 1 . . O
O9_7 0.18371(18) 0.7216(2) 0.11907(6) 0.0199(8) Uani d . 1 . . O
O10_7 0.0459(2) 0.7165(2) 0.09344(7) 0.0250(8) Uani d . 1 . . O
N3_8 0.0880(3) 0.6889(3) 0.31155(10) 0.0176(10) Uani d . 1 . . N
O8_8 0.07759(19) 0.6175(2) 0.32887(7) 0.0183(8) Uani d . 1 . . O
O9_8 0.15162(19) 0.7467(2) 0.31994(7) 0.0211(8) Uani d . 1 . . O
O10_8 0.0363(2) 0.7003(2) 0.28642(7) 0.0246(8) Uani d . 1 . . O
N4_9 0.0921(3) 0.6900(3) 0.50995(9) 0.0173(10) Uani d . 1 . . N
O8_9 0.0702(2) 0.6158(2) 0.52349(8) 0.0347(9) Uani d . 1 . . O
O9_9 0.1690(2) 0.7279(2) 0.52007(7) 0.0261(8) Uani d . 1 . . O
O10_9 0.0435(2) 0.7251(2) 0.48741(8) 0.0280(9) Uani d . 1 . . O
N5_10 0.1017(3) 0.6865(3) 0.71422(9) 0.0180(10) Uani d . 1 . . N
O8_10 0.09463(19) 0.6111(2) 0.72975(7) 0.0203(8) Uani d . 1 . . O
O9_10 0.1714(2) 0.7394(2) 0.72054(7) 0.0256(8) Uani d . 1 . . O
O10_10 0.0416(2) 0.7083(2) 0.69207(7) 0.0265(9) Uani d . 1 . . O
N6_11 0.3940(3) 0.3145(3) 0.08507(9) 0.0157(9) Uani d . 1 . . N
O8_11 0.40149(19) 0.3912(2) 0.07008(7) 0.0207(8) Uani d . 1 . . O
O9_11 0.3238(2) 0.2634(2) 0.07800(7) 0.0224(8) Uani d . 1 . . O
O10_11 0.4535(2) 0.2911(2) 0.10674(7) 0.0242(8) Uani d . 1 . . O
N7_12 0.4143(3) 0.3053(3) 0.29160(9) 0.0197(10) Uani d . 1 . . N
O8_12 0.43429(19) 0.3777(2) 0.27637(7) 0.0241(8) Uani d . 1 . . O
O9_12 0.3437(2) 0.2576(2) 0.28091(7) 0.0270(9) Uani d . 1 . . O
O10_12 0.4613(2) 0.2805(2) 0.31648(7) 0.0253(8) Uani d . 1 . . O
N8_13 0.4056(2) 0.3136(3) 0.48796(9) 0.0147(9) Uani d . 1 . . N
O8_13 0.4129(2) 0.3851(2) 0.47060(7) 0.0217(8) Uani d . 1 . . O
O9_13 0.3407(2) 0.2550(2) 0.47997(7) 0.0228(8) Uani d . 1 . . O
O10_13 0.45942(19) 0.2998(2) 0.51232(7) 0.0237(8) Uani d . 1 . . O
N9_14 0.3976(3) 0.3158(3) 0.68810(9) 0.0185(10) Uani d . 1 . . N
O8_14 0.4153(2) 0.3915(2) 0.67404(7) 0.0196(8) Uani d . 1 . . O
O9_14 0.3208(2) 0.2760(2) 0.68067(7) 0.0220(8) Uani d . 1 . . O
O10_14 0.45407(19) 0.2816(2) 0.70929(7) 0.0231(8) Uani d . 1 . . O
N10_15 0.4164(3) 0.3096(3) 0.88980(9) 0.0160(10) Uani d . 1 . . N
O8_15 0.4274(2) 0.3822(2) 0.87312(7) 0.0220(8) Uani d . 1 . . O
O9_15 0.3535(2) 0.2500(2) 0.88016(7) 0.0228(8) Uani d . 1 . . O
O10_15 0.4653(2) 0.2958(2) 0.91532(7) 0.0244(8) Uani d . 1 . . O

loop_
_atom_site_aniso_label
_atom_site_aniso_U_11
_atom_site_aniso_U_22
_atom_site_aniso_U_33
_atom_site_aniso_U_12
_atom_site_aniso_U_13
_atom_site_aniso_U_23
Cu1_1 0.0140(3) 0.0129(4) 0.0124(3) 0.0018(3) 0.0014(2) 0.0008(3)
O1_1 0.0172(15) 0.0173(18) 0.0120(15) 0.0008(14) 0.0012(12) -0.0006(14)
O2_1 0.0170(16) 0.0203(18) 0.0121(17) 0.0003(14) 0.0027(13) -0.0012(14)
O3_1 0.0106(15) 0.0228(19) 0.0203(16) -0.0010(14) 0.0025(13) -0.0015(14)
O4_1 0.0197(16) 0.0231(19) 0.0170(17) -0.0019(14) 0.0056(13) 0.0008(14)
O5_1 0.0171(16) 0.0191(18) 0.0154(16) -0.0035(13) 0.0043(13) -0.0009(13)
O6_1 0.027(2) 0.020(2) 0.0120(19) 0.0032(16) -0.0012(16) -0.0023(15)
O7_1 0.029(2) 0.020(2) 0.0178(19) 0.0072(17) -0.0034(15) -0.0021(16)
C1_1 0.019(2) 0.014(3) 0.023(3) -0.004(2) 0.002(2) -0.004(2)
C2_1 0.008(2) 0.027(3) 0.024(3) -0.006(2) 0.000(2) -0.006(2)
C3_1 0.019(2) 0.018(3) 0.014(3) 0.002(2) 0.003(2) -0.001(2)
C4_1 0.028(3) 0.014(3) 0.011(2) -0.004(2) 0.002(2) -0.002(2)
C5_1 0.014(2) 0.028(3) 0.016(2) -0.004(2) 0.0022(19) -0.005(2)
C6_1 0.016(2) 0.039(3) 0.019(3) -0.004(2) 0.007(2) 0.004(2)
C7_1 0.025(3) 0.019(3) 0.021(3) 0.001(2) 0.002(2) -0.003(2)
C8_1 0.022(3) 0.021(3) 0.023(3) -0.007(2) 0.003(2) -0.002(2)
C9_1 0.017(3) 0.024(3) 0.013(3) -0.002(2) 0.001(2) 0.001(2)
C10_1 0.018(2) 0.018(3) 0.014(2) -0.005(2) 0.006(2) 0.001(2)
Cu2_2 0.0129(3) 0.0122(4) 0.0128(3) 0.0016(3) 0.0021(2) -0.0004(2)
O1_2 0.0181(15) 0.0177(18) 0.0131(15) -0.0036(14) 0.0024(12) -0.0019(14)
O2_2 0.0164(16) 0.0211(19) 0.0172(17) 0.0006(14) 0.0016(14) 0.0011(14)
O3_2 0.0166(15) 0.0167(18) 0.0149(15) -0.0029(14) 0.0044(12) -0.0047(13)
O4_2 0.0200(16) 0.0195(18) 0.0153(16) -0.0038(13) 0.0030(13) -0.0045(13)
O5_2 0.0149(15) 0.0227(19) 0.0134(15) -0.0052(13) 0.0053(13) -0.0048(13)
O6_2 0.0217(19) 0.018(2) 0.0145(19) 0.0059(16) 0.0003(15) -0.0024(16)
O7_2 0.0257(19) 0.0148(19) 0.0184(19) 0.0063(16) 0.0002(15) -0.0020(15)
C1_2 0.020(2) 0.024(3) 0.020(3) -0.010(2) 0.008(2) -0.003(2)
C2_2 0.016(2) 0.021(3) 0.026(3) -0.003(2) 0.003(2) -0.005(2)
C3_2 0.024(3) 0.023(3) 0.008(2) 0.000(2) -0.002(2) -0.007(2)
C4_2 0.024(3) 0.020(3) 0.010(2) 0.009(2) 0.002(2) -0.002(2)
C5_2 0.015(2) 0.032(3) 0.019(3) -0.002(2) 0.0068(19) -0.003(2)
C6_2 0.022(2) 0.029(3) 0.015(3) -0.007(2) 0.007(2) -0.001(2)
C7_2 0.020(3) 0.024(3) 0.017(2) -0.006(2) 0.007(2) -0.004(2)
C8_2 0.018(2) 0.020(3) 0.020(3) -0.004(2) -0.001(2) -0.006(2)
C9_2 0.022(3) 0.013(3) 0.015(3) -0.001(2) 0.003(2) -0.002(2)
C10_2 0.016(2) 0.023(3) 0.014(2) 0.004(2) 0.0022(19) 0.006(2)
Cu3_3 0.0132(2) 0.0121(3) 0.0131(2) 0.0009(2) 0.00130(18) 0.0004(2)
O1_3 0.0156(14) 0.0213(17) 0.0135(14) -0.0025(13) -0.0013(12) -0.0013(13)
O2_3 0.0150(15) 0.0257(18) 0.0125(15) 0.0004(13) 0.0031(12) 0.0010(13)
O3_3 0.0119(14) 0.0198(17) 0.0209(15) -0.0029(13) 0.0038(12) -0.0041(13)
O4_3 0.0194(15) 0.0181(17) 0.0168(15) -0.0018(13) 0.0047(12) -0.0015(13)
O5_3 0.0185(15) 0.0227(17) 0.0192(15) -0.0059(13) 0.0052(12) -0.0045(13)
O6_3 0.0185(18) 0.022(2) 0.0126(18) 0.0017(16) 0.0006(14) -0.0045(15)
O7_3 0.0273(19) 0.015(2) 0.019(2) 0.0015(16) -0.0036(15) 0.0011(15)
C1_3 0.015(2) 0.026(3) 0.020(2) -0.006(2) 0.0012(19) -0.001(2)
C2_3 0.012(2) 0.026(3) 0.026(2) -0.0061(19) 0.0063(19) -0.005(2)
C3_3 0.029(3) 0.020(3) 0.012(2) 0.000(2) 0.0013(19) -0.0051(19)
C4_3 0.022(2) 0.018(3) 0.017(2) -0.001(2) 0.002(2) -0.006(2)
C5_3 0.010(2) 0.026(3) 0.024(2) -0.004(2) 0.0000(18) 0.001(2)
C6_3 0.013(2) 0.034(3) 0.019(2) -0.001(2) 0.0024(19) 0.002(2)
C7_3 0.022(2) 0.021(3) 0.016(2) 0.003(2) 0.002(2) -0.0075(19)
C8_3 0.018(2) 0.016(3) 0.026(3) -0.004(2) -0.001(2) -0.008(2)
C9_3 0.018(2) 0.019(3) 0.011(2) -0.002(2) 0.0035(19) 0.0018(19)
C10_3 0.014(2) 0.031(3) 0.015(2) -0.001(2) 0.0041(18) 0.002(2)
Cu4_4 0.0138(2) 0.0126(3) 0.0132(2) 0.0015(2) 0.00189(18) -0.00076(19)
O1_4 0.0208(15) 0.0172(17) 0.0144(15) -0.0045(13) 0.0010(12) -0.0017(12)
O2_4 0.0170(15) 0.0214(17) 0.0149(15) -0.0003(13) 0.0048(12) -0.0021(13)
O3_4 0.0131(14) 0.0210(18) 0.0212(15) -0.0002(13) 0.0026(12) -0.0045(13)
O4_4 0.0200(15) 0.0249(18) 0.0179(15) -0.0033(13) 0.0056(13) -0.0021(13)
O5_4 0.0160(15) 0.0233(18) 0.0182(15) -0.0048(13) 0.0045(12) -0.0058(12)
O6_4 0.0283(19) 0.019(2) 0.0135(18) 0.0067(16) 0.0017(17) -0.0004(15)
O7_4 0.028(2) 0.022(2) 0.0140(19) 0.0117(17) -0.0027(15) -0.0069(15)
C1_4 0.022(2) 0.024(3) 0.026(3) -0.011(2) 0.008(2) -0.011(2)
C2_4 0.024(3) 0.034(3) 0.022(2) -0.009(2) 0.008(2) -0.004(2)
C3_4 0.023(2) 0.016(3) 0.019(2) -0.001(2) 0.0015(19) -0.0060(19)
C4_4 0.024(3) 0.013(2) 0.016(2) 0.002(2) 0.000(2) 0.0002(18)
C5_4 0.018(2) 0.035(3) 0.018(2) -0.005(2) 0.0056(19) 0.001(2)
C6_4 0.020(2) 0.037(3) 0.019(3) -0.010(2) 0.008(2) -0.002(2)
C7_4 0.029(3) 0.018(3) 0.022(2) -0.003(2) 0.003(2) -0.006(2)
C8_4 0.017(2) 0.024(3) 0.024(3) -0.007(2) 0.004(2) -0.003(2)
C9_4 0.016(2) 0.020(3) 0.011(2) 0.005(2) 0.0056(19) 0.0021(19)
C10_4 0.027(2) 0.017(3) 0.012(2) 0.000(2) 0.0026(19) -0.0022(18)
Cu5_5 0.0134(3) 0.0123(4) 0.0127(3) 0.0016(3) 0.0019(2) 0.0000(3)
O1_5 0.0181(15) 0.0203(18) 0.0135(15) -0.0034(14) 0.0020(13) 0.0001(14)
O2_5 0.0130(16) 0.0219(19) 0.0187(18) -0.0021(14) 0.0043(14) -0.0015(14)
O3_5 0.0149(16) 0.0197(19) 0.0151(15) 0.0025(14) 0.0020(12) -0.0058(14)
O4_5 0.0193(16) 0.0181(18) 0.0162(16) -0.0021(14) 0.0023(13) -0.0027(14)
O5_5 0.0144(15) 0.0200(18) 0.0159(16) -0.0048(13) 0.0022(13) -0.0052(13)
O6_5 0.0232(19) 0.012(2) 0.0169(19) 0.0052(15) -0.0016(15) -0.0012(15)
O7_5 0.0230(19) 0.015(2) 0.0118(18) 0.0054(16) -0.0019(14) -0.0038(15)
C1_5 0.022(3) 0.016(3) 0.023(3) -0.006(2) 0.006(2) -0.003(2)
C2_5 0.019(2) 0.020(3) 0.018(2) 0.002(2) 0.003(2) -0.001(2)
C3_5 0.022(2) 0.014(3) 0.013(2) -0.002(2) -0.001(2) -0.005(2)
C4_5 0.022(3) 0.018(3) 0.010(2) 0.003(2) 0.002(2) 0.000(2)
C5_5 0.018(2) 0.030(3) 0.019(2) 0.001(2) 0.0091(19) 0.000(2)
C6_5 0.022(3) 0.023(3) 0.015(2) -0.005(2) 0.008(2) -0.002(2)
C7_5 0.018(3) 0.015(3) 0.021(3) -0.006(2) 0.002(2) 0.000(2)
C8_5 0.020(2) 0.020(3) 0.015(3) -0.004(2) -0.002(2) -0.002(2)
C9_5 0.017(2) 0.024(3) 0.016(3) 0.006(2) 0.010(2) 0.001(2)
C10_5 0.025(3) 0.021(3) 0.015(2) 0.000(2) 0.002(2) 0.002(2)
N1_6 0.018(2) 0.012(2) 0.021(2) 0.0043(19) 0.0091(19) 0.000(2)
O8_6 0.0268(18) 0.0174(19) 0.0232(18) -0.0046(15) 0.0073(15) 0.0064(15)
O9_6 0.0269(18) 0.0207(19) 0.0184(18) -0.0114(15) -0.0033(15) 0.0002(14)
O10_6 0.0237(18) 0.028(2) 0.0201(18) 0.0029(15) -0.0054(15) 0.0033(15)
N2_7 0.022(2) 0.023(3) 0.011(2) 0.005(2) 0.0036(19) -0.0058(19)
O8_7 0.0266(18) 0.021(2) 0.0200(18) -0.0022(16) 0.0038(14) 0.0040(16)
O9_7 0.0150(16) 0.0217(19) 0.0219(17) -0.0040(14) -0.0021(14) 0.0004(14)
O10_7 0.0209(18) 0.030(2) 0.024(2) 0.0068(16) -0.0010(15) 0.0057(16)
N3_8 0.018(2) 0.012(3) 0.023(3) 0.0003(19) 0.005(2) -0.004(2)
O8_8 0.0215(17) 0.0129(19) 0.0202(18) -0.0052(15) 0.0014(14) 0.0023(15)
O9_8 0.0242(18) 0.0176(19) 0.0205(18) -0.0097(15) -0.0008(15) 0.0039(14)
O10_8 0.0249(18) 0.030(2) 0.0163(18) -0.0004(16) -0.0075(15) -0.0004(15)
N4_9 0.017(2) 0.021(3) 0.015(2) -0.002(2) 0.0076(19) -0.006(2)
O8_9 0.042(2) 0.019(2) 0.048(2) -0.0037(17) 0.0240(18) 0.0094(18)
O9_9 0.0282(18) 0.024(2) 0.0228(19) -0.0027(16) -0.0092(15) -0.0040(15)
O10_9 0.0229(18) 0.036(2) 0.0232(18) 0.0093(16) -0.0047(15) 0.0030(16)
N5_10 0.022(2) 0.018(3) 0.014(2) 0.003(2) 0.0034(19) -0.005(2)
O8_10 0.0257(18) 0.0177(19) 0.0164(17) -0.0045(15) -0.0015(14) 0.0031(15)
O9_10 0.0301(19) 0.022(2) 0.0239(19) -0.0096(17) -0.0006(16) 0.0034(16)
O10_10 0.0235(19) 0.034(2) 0.0199(19) 0.0092(16) -0.0080(15) 0.0000(16)
N6_11 0.018(2) 0.015(2) 0.015(2) 0.004(2) 0.0050(18) -0.0030(18)
O8_11 0.0259(18) 0.0153(18) 0.0207(18) -0.0038(15) 0.0022(14) 0.0051(15)
O9_11 0.0277(18) 0.0209(19) 0.0174(17) -0.0111(15) -0.0027(14) 0.0016(14)
O10_11 0.0226(18) 0.031(2) 0.0172(19) 0.0094(16) -0.0064(15) 0.0027(16)
N7_12 0.023(2) 0.014(3) 0.023(3) 0.000(2) 0.006(2) -0.002(2)
O8_12 0.0302(19) 0.016(2) 0.0276(19) -0.0051(15) 0.0074(16) 0.0019(16)
O9_12 0.033(2) 0.026(2) 0.0205(19) -0.0107(17) -0.0037(16) 0.0042(15)
O10_12 0.0233(18) 0.033(2) 0.0174(18) 0.0074(15) -0.0063(14) 0.0027(15)
N8_13 0.015(2) 0.017(3) 0.013(2) 0.0019(19) 0.0076(19) -0.002(2)
O8_13 0.0258(18) 0.019(2) 0.0210(18) -0.0030(15) 0.0052(15) 0.0065(15)
O9_13 0.0284(18) 0.0185(19) 0.0199(19) -0.0103(15) -0.0032(15) -0.0003(15)
O10_13 0.0206(18) 0.025(2) 0.0228(18) 0.0051(15) -0.0080(15) 0.0043(15)
N9_14 0.024(2) 0.013(2) 0.019(2) 0.003(2) 0.004(2) -0.0015(19)
O8_14 0.0250(17) 0.0179(19) 0.0147(17) -0.0082(15) -0.0025(14) 0.0028(14)
O9_14 0.0217(17) 0.0210(19) 0.0222(18) -0.0100(15) -0.0025(14) 0.0030(14)
O10_14 0.0191(17) 0.031(2) 0.0181(18) 0.0054(16) -0.0009(15) 0.0029(15)
N10_15 0.019(2) 0.018(3) 0.010(2) 0.003(2) 0.0001(18) -0.0049(19)
O8_15 0.0250(18) 0.018(2) 0.0239(18) -0.0037(15) 0.0061(15) 0.0052(16)
O9_15 0.0304(19) 0.0190(19) 0.0176(17) -0.0118(15) -0.0023(15) -0.0015(14)
O10_15 0.0244(18) 0.026(2) 0.0200(18) 0.0053(15) -0.0082(15) 0.0022(15)

loop_
_atom_type_symbol
_atom_type_description
_atom_type_scat_dispersion_real
_atom_type_scat_dispersion_imag
_atom_type_scat_source
C C 0.0033 0.0016 'International Tables Vol C Tables 4.2.6.8 and 6.1.1.4'
H H 0.0000 0.0000 'International Tables Vol C Tables 4.2.6.8 and 6.1.1.4'
N N 0.0061 0.0033 'International Tables Vol C Tables 4.2.6.8 and 6.1.1.4'
O O 0.0106 0.0060 'International Tables Vol C Tables 4.2.6.8 and 6.1.1.4'
Cu Cu 0.3201 1.2651 'International Tables Vol C Tables 4.2.6.8 and 6.1.1.4'

loop_
_geom_angle_atom_site_label_1
_geom_angle_atom_site_label_2
_geom_angle_atom_site_label_3
_geom_angle
_geom_angle_publ_flag
O7_1 Cu1_1 O6_1 177.80(12) no
O7_1 Cu1_1 O5_1 89.42(12) no
O6_1 Cu1_1 O5_1 88.40(11) no
O7_1 Cu1_1 O2_1 82.64(12) no
O6_1 Cu1_1 O2_1 98.96(12) no
O5_1 Cu1_1 O2_1 143.66(10) no
O7_1 Cu1_1 O3_1 97.22(13) no
O6_1 Cu1_1 O3_1 84.72(12) no
O5_1 Cu1_1 O3_1 143.62(10) no
O2_1 Cu1_1 O3_1 72.71(10) no
O7_1 Cu1_1 O4_1 87.69(13) no
O6_1 Cu1_1 O4_1 91.87(12) no
O5_1 Cu1_1 O4_1 70.60(10) no
O2_1 Cu1_1 O4_1 143.71(10) no
O3_1 Cu1_1 O4_1 73.97(10) no
O7_1 Cu1_1 O1_1 90.00(13) no
O6_1 Cu1_1 O1_1 89.02(12) no
O5_1 Cu1_1 O1_1 71.54(10) no
O2_1 Cu1_1 O1_1 73.05(10) no
O3_1 Cu1_1 O1_1 143.70(9) no
O4_1 Cu1_1 O1_1 142.09(10) no
C1_1 O1_1 C10_1 112.9(3) no
C1_1 O1_1 Cu1_1 109.9(2) no
C10_1 O1_1 Cu1_1 108.4(2) no
C3_1 O2_1 C2_1 114.1(3) no
C3_1 O2_1 Cu1_1 113.6(2) no
C2_1 O2_1 Cu1_1 114.2(2) no
C4_1 O3_1 C5_1 115.1(3) no
C4_1 O3_1 Cu1_1 113.5(2) no
C5_1 O3_1 Cu1_1 110.5(2) no
C6_1 O4_1 C7_1 114.2(3) no
C6_1 O4_1 Cu1_1 109.8(2) no
C7_1 O4_1 Cu1_1 108.0(2) no
C9_1 O5_1 C8_1 116.4(3) no
C9_1 O5_1 Cu1_1 120.7(2) no
C8_1 O5_1 Cu1_1 122.7(2) no
Cu1_1 O6_1 H6W1_1 123(3) no
Cu1_1 O6_1 H6W2_1 115(3) no
H6W1_1 O6_1 H6W2_1 114(3) no
Cu1_1 O7_1 H7W1_1 128(3) no
Cu1_1 O7_1 H7W2_1 119(3) no
H7W1_1 O7_1 H7W2_1 109(3) no
O1_1 C1_1 C2_1 106.7(3) no
O1_1 C1_1 H1A_1 110.4 no
C2_1 C1_1 H1A_1 110.4 no
O1_1 C1_1 H1B_1 110.4 no
C2_1 C1_1 H1B_1 110.4 no
H1A_1 C1_1 H1B_1 108.6 no
O2_1 C2_1 C1_1 106.4(3) no
O2_1 C2_1 H2A_1 110.5 no
C1_1 C2_1 H2A_1 110.5 no
O2_1 C2_1 H2B_1 110.5 no
C1_1 C2_1 H2B_1 110.5 no
H2A_1 C2_1 H2B_1 108.6 no
O2_1 C3_1 C4_1 105.9(3) no
O2_1 C3_1 H3A_1 110.6 no
C4_1 C3_1 H3A_1 110.6 no
O2_1 C3_1 H3B_1 110.6 no
C4_1 C3_1 H3B_1 110.6 no
H3A_1 C3_1 H3B_1 108.7 no
O3_1 C4_1 C3_1 106.3(3) no
O3_1 C4_1 H4A_1 110.5 no
C3_1 C4_1 H4A_1 110.5 no
O3_1 C4_1 H4B_1 110.5 no
C3_1 C4_1 H4B_1 110.5 no
H4A_1 C4_1 H4B_1 108.7 no
O3_1 C5_1 C6_1 107.0(3) no
O3_1 C5_1 H5A_1 110.3 no
C6_1 C5_1 H5A_1 110.3 no
O3_1 C5_1 H5B_1 110.3 no
C6_1 C5_1 H5B_1 110.3 no
H5A_1 C5_1 H5B_1 108.6 no
O4_1 C6_1 C5_1 107.0(4) no
O4_1 C6_1 H6A_1 110.3 no
C5_1 C6_1 H6A_1 110.3 no
O4_1 C6_1 H6B_1 110.3 no
C5_1 C6_1 H6B_1 110.3 no
H6A_1 C6_1 H6B_1 108.6 no
O4_1 C7_1 C8_1 106.6(3) no
O4_1 C7_1 H7A_1 110.4 no
C8_1 C7_1 H7A_1 110.4 no
O4_1 C7_1 H7B_1 110.4 no
C8_1 C7_1 H7B_1 110.4 no
H7A_1 C7_1 H7B_1 108.6 no
O5_1 C8_1 C7_1 106.6(3) no
O5_1 C8_1 H8A_1 110.4 no
C7_1 C8_1 H8A_1 110.4 no
O5_1 C8_1 H8B_1 110.4 no
C7_1 C8_1 H8B_1 110.4 no
H8A_1 C8_1 H8B_1 108.6 no
O5_1 C9_1 C10_1 106.9(3) no
O5_1 C9_1 H9A_1 110.3 no
C10_1 C9_1 H9A_1 110.3 no
O5_1 C9_1 H9B_1 110.3 no
C10_1 C9_1 H9B_1 110.3 no
H9A_1 C9_1 H9B_1 108.6 no
O1_1 C10_1 C9_1 105.0(3) no
O1_1 C10_1 H10A_1 110.8 no
C9_1 C10_1 H10A_1 110.8 no
O1_1 C10_1 H10B_1 110.8 no
C9_1 C10_1 H10B_1 110.8 no
H10A_1 C10_1 H10B_1 108.8 no
O7_2 Cu2_2 O6_2 177.39(13) no
O7_2 Cu2_2 O5_2 88.53(12) no
O6_2 Cu2_2 O5_2 88.86(12) no
O7_2 Cu2_2 O2_2 83.76(12) no
O6_2 Cu2_2 O2_2 98.32(12) no
O5_2 Cu2_2 O2_2 143.97(10) no
O7_2 Cu2_2 O3_2 98.07(12) no
O6_2 Cu2_2 O3_2 84.08(12) no
O5_2 Cu2_2 O3_2 143.13(10) no
O2_2 Cu2_2 O3_2 72.90(10) no
O7_2 Cu2_2 O4_2 87.46(12) no
O6_2 Cu2_2 O4_2 91.77(12) no
O5_2 Cu2_2 O4_2 71.00(10) no
O2_2 Cu2_2 O4_2 143.21(10) no
O3_2 Cu2_2 O4_2 73.10(10) no
O7_2 Cu2_2 O1_2 90.84(13) no
O6_2 Cu2_2 O1_2 88.25(12) no
O5_2 Cu2_2 O1_2 71.41(10) no
O2_2 Cu2_2 O1_2 73.56(10) no
O3_2 Cu2_2 O1_2 144.04(9) no
O4_2 Cu2_2 O1_2 142.40(10) no
C1_2 O1_2 C10_2 113.3(3) no
C1_2 O1_2 Cu2_2 109.2(2) no
C10_2 O1_2 Cu2_2 108.3(2) no
C3_2 O2_2 C2_2 113.7(3) no
C3_2 O2_2 Cu2_2 114.7(2) no
C2_2 O2_2 Cu2_2 114.4(2) no
C4_2 O3_2 C5_2 114.7(3) no
C4_2 O3_2 Cu2_2 113.0(2) no
C5_2 O3_2 Cu2_2 111.3(2) no
C7_2 O4_2 C6_2 113.5(3) no
C7_2 O4_2 Cu2_2 108.1(2) no
C6_2 O4_2 Cu2_2 110.5(2) no
C9_2 O5_2 C8_2 116.5(3) no
C9_2 O5_2 Cu2_2 121.1(2) no
C8_2 O5_2 Cu2_2 122.1(2) no
Cu2_2 O6_2 H6W1_2 124(3) no
Cu2_2 O6_2 H6W2_2 119(3) no
H6W1_2 O6_2 H6W2_2 111(3) no
Cu2_2 O7_2 H7W1_2 121(3) no
Cu2_2 O7_2 H7W2_2 127(3) no
H7W1_2 O7_2 H7W2_2 111(3) no
O1_2 C1_2 C2_2 106.7(3) no
O1_2 C1_2 H1A_2 110.4 no
C2_2 C1_2 H1A_2 110.4 no
O1_2 C1_2 H1B_2 110.4 no
C2_2 C1_2 H1B_2 110.4 no
H1A_2 C1_2 H1B_2 108.6 no
O2_2 C2_2 C1_2 106.1(3) no
O2_2 C2_2 H2A_2 110.5 no
C1_2 C2_2 H2A_2 110.5 no
O2_2 C2_2 H2B_2 110.5 no
C1_2 C2_2 H2B_2 110.5 no
H2A_2 C2_2 H2B_2 108.7 no
O2_2 C3_2 C4_2 105.7(3) no
O2_2 C3_2 H3A_2 110.6 no
C4_2 C3_2 H3A_2 110.6 no
O2_2 C3_2 H3B_2 110.6 no
C4_2 C3_2 H3B_2 110.6 no
H3A_2 C3_2 H3B_2 108.7 no
O3_2 C4_2 C3_2 106.6(3) no
O3_2 C4_2 H4A_2 110.4 no
C3_2 C4_2 H4A_2 110.4 no
O3_2 C4_2 H4B_2 110.4 no
C3_2 C4_2 H4B_2 110.4 no
H4A_2 C4_2 H4B_2 108.6 no
O3_2 C5_2 C6_2 105.7(3) no
O3_2 C5_2 H5A_2 110.6 no
C6_2 C5_2 H5A_2 110.6 no
O3_2 C5_2 H5B_2 110.6 no
C6_2 C5_2 H5B_2 110.6 no
H5A_2 C5_2 H5B_2 108.7 no
O4_2 C6_2 C5_2 106.9(3) no
O4_2 C6_2 H6A_2 110.3 no
C5_2 C6_2 H6A_2 110.3 no
O4_2 C6_2 H6B_2 110.3 no
C5_2 C6_2 H6B_2 110.3 no
H6A_2 C6_2 H6B_2 108.6 no
O4_2 C7_2 C8_2 106.9(3) no
O4_2 C7_2 H7A_2 110.3 no
C8_2 C7_2 H7A_2 110.3 no
O4_2 C7_2 H7B_2 110.3 no
C8_2 C7_2 H7B_2 110.3 no
H7A_2 C7_2 H7B_2 108.6 no
O5_2 C8_2 C7_2 106.7(3) no
O5_2 C8_2 H8A_2 110.4 no
C7_2 C8_2 H8A_2 110.4 no
O5_2 C8_2 H8B_2 110.4 no
C7_2 C8_2 H8B_2 110.4 no
H8A_2 C8_2 H8B_2 108.6 no
O5_2 C9_2 C10_2 106.4(3) no
O5_2 C9_2 H9A_2 110.5 no
C10_2 C9_2 H9A_2 110.5 no
O5_2 C9_2 H9B_2 110.5 no
C10_2 C9_2 H9B_2 110.5 no
H9A_2 C9_2 H9B_2 108.6 no
O1_2 C10_2 C9_2 106.0(3) no
O1_2 C10_2 H10A_2 110.5 no
C9_2 C10_2 H10A_2 110.5 no
O1_2 C10_2 H10B_2 110.5 no
C9_2 C10_2 H10B_2 110.5 no
H10A_2 C10_2 H10B_2 108.7 no
O7_3 Cu3_3 O6_3 177.23(16) no
O7_3 Cu3_3 O5_3 88.25(12) no
O6_3 Cu3_3 O5_3 89.00(12) no
O7_3 Cu3_3 O2_3 82.19(12) no
O6_3 Cu3_3 O2_3 100.26(11) no
O5_3 Cu3_3 O2_3 143.42(10) no
O7_3 Cu3_3 O3_3 97.72(13) no
O6_3 Cu3_3 O3_3 84.30(12) no
O5_3 Cu3_3 O3_3 143.93(10) no
O2_3 Cu3_3 O3_3 72.58(9) no
O7_3 Cu3_3 O4_3 88.73(12) no
O6_3 Cu3_3 O4_3 90.01(11) no
O5_3 Cu3_3 O4_3 70.59(9) no
O2_3 Cu3_3 O4_3 143.73(9) no
O3_3 Cu3_3 O4_3 74.00(9) no
O7_3 Cu3_3 O1_3 91.08(13) no
O6_3 Cu3_3 O1_3 88.42(11) no
O5_3 Cu3_3 O1_3 72.11(9) no
O2_3 Cu3_3 O1_3 72.86(9) no
O3_3 Cu3_3 O1_3 142.70(9) no
O4_3 Cu3_3 O1_3 142.68(9) no
C1_3 O1_3 C10_3 113.1(3) no
C1_3 O1_3 Cu3_3 110.0(2) no
C10_3 O1_3 Cu3_3 108.5(2) no
C2_3 O2_3 C3_3 114.1(3) no
C2_3 O2_3 Cu3_3 114.4(2) no
C3_3 O2_3 Cu3_3 114.6(2) no
C4_3 O3_3 C5_3 114.2(3) no
C4_3 O3_3 Cu3_3 113.8(2) no
C5_3 O3_3 Cu3_3 111.0(2) no
C7_3 O4_3 C6_3 114.4(3) no
C7_3 O4_3 Cu3_3 108.1(2) no
C6_3 O4_3 Cu3_3 109.4(2) no
C8_3 O5_3 C9_3 116.2(3) no
C8_3 O5_3 Cu3_3 122.3(2) no
C9_3 O5_3 Cu3_3 120.3(2) no
Cu3_3 O6_3 H6W1_3 107(3) no
Cu3_3 O6_3 H6W2_3 115(3) no
H6W1_3 O6_3 H6W2_3 111(3) no
Cu3_3 O7_3 H7W1_3 125(3) no
Cu3_3 O7_3 H7W2_3 122(3) no
H7W1_3 O7_3 H7W2_3 110(3) no
O1_3 C1_3 C2_3 107.2(3) no
O1_3 C1_3 H1A_3 110.3 no
C2_3 C1_3 H1A_3 110.3 no
O1_3 C1_3 H1B_3 110.3 no
C2_3 C1_3 H1B_3 110.3 no
H1A_3 C1_3 H1B_3 108.5 no
O2_3 C2_3 C1_3 106.4(3) no
O2_3 C2_3 H2A_3 110.4 no
C1_3 C2_3 H2A_3 110.4 no
O2_3 C2_3 H2B_3 110.4 no
C1_3 C2_3 H2B_3 110.4 no
H2A_3 C2_3 H2B_3 108.6 no
O2_3 C3_3 C4_3 106.2(3) no
O2_3 C3_3 H3A_3 110.5 no
C4_3 C3_3 H3A_3 110.5 no
O2_3 C3_3 H3B_3 110.5 no
C4_3 C3_3 H3B_3 110.5 no
H3A_3 C3_3 H3B_3 108.7 no
O3_3 C4_3 C3_3 106.9(3) no
O3_3 C4_3 H4A_3 110.3 no
C3_3 C4_3 H4A_3 110.3 no
O3_3 C4_3 H4B_3 110.3 no
C3_3 C4_3 H4B_3 110.3 no
H4A_3 C4_3 H4B_3 108.6 no
O3_3 C5_3 C6_3 106.4(3) no
O3_3 C5_3 H5A_3 110.4 no
C6_3 C5_3 H5A_3 110.4 no
O3_3 C5_3 H5B_3 110.4 no
C6_3 C5_3 H5B_3 110.4 no
H5A_3 C5_3 H5B_3 108.6 no
O4_3 C6_3 C5_3 107.8(3) no
O4_3 C6_3 H6A_3 110.1 no
C5_3 C6_3 H6A_3 110.1 no
O4_3 C6_3 H6B_3 110.1 no
C5_3 C6_3 H6B_3 110.1 no
H6A_3 C6_3 H6B_3 108.5 no
O4_3 C7_3 C8_3 106.7(3) no
O4_3 C7_3 H7A_3 110.4 no
C8_3 C7_3 H7A_3 110.4 no
O4_3 C7_3 H7B_3 110.4 no
C8_3 C7_3 H7B_3 110.4 no
H7A_3 C7_3 H7B_3 108.6 no
O5_3 C8_3 C7_3 107.3(3) no
O5_3 C8_3 H8A_3 110.3 no
C7_3 C8_3 H8A_3 110.3 no
O5_3 C8_3 H8B_3 110.3 no
C7_3 C8_3 H8B_3 110.3 no
H8A_3 C8_3 H8B_3 108.5 no
O5_3 C9_3 C10_3 106.4(3) no
O5_3 C9_3 H9A_3 110.5 no
C10_3 C9_3 H9A_3 110.5 no
O5_3 C9_3 H9B_3 110.5 no
C10_3 C9_3 H9B_3 110.5 no
H9A_3 C9_3 H9B_3 108.6 no
O1_3 C10_3 C9_3 106.9(3) no
O1_3 C10_3 H10A_3 110.3 no
C9_3 C10_3 H10A_3 110.3 no
O1_3 C10_3 H10B_3 110.3 no
C9_3 C10_3 H10B_3 110.3 no
H10A_3 C10_3 H10B_3 108.6 no
O7_4 Cu4_4 O6_4 178.79(17) no
O7_4 Cu4_4 O5_4 88.22(12) no
O6_4 Cu4_4 O5_4 90.62(12) no
O7_4 Cu4_4 O2_4 83.15(12) no
O6_4 Cu4_4 O2_4 97.58(12) no
O5_4 Cu4_4 O2_4 143.00(10) no
O7_4 Cu4_4 O3_4 97.92(12) no
O6_4 Cu4_4 O3_4 83.23(12) no
O5_4 Cu4_4 O3_4 144.28(10) no
O2_4 Cu4_4 O3_4 72.70(9) no
O7_4 Cu4_4 O4_4 88.74(13) no
O6_4 Cu4_4 O4_4 91.22(13) no
O5_4 Cu4_4 O4_4 71.15(9) no
O2_4 Cu4_4 O4_4 144.02(10) no
O3_4 Cu4_4 O4_4 73.83(9) no
O7_4 Cu4_4 O1_4 92.15(13) no
O6_4 Cu4_4 O1_4 87.15(12) no
O5_4 Cu4_4 O1_4 71.58(9) no
O2_4 Cu4_4 O1_4 72.87(9) no
O3_4 Cu4_4 O1_4 142.57(9) no
O4_4 Cu4_4 O1_4 142.67(9) no
C1_4 O1_4 C10_4 113.5(3) no
C1_4 O1_4 Cu4_4 110.0(2) no
C10_4 O1_4 Cu4_4 109.3(2) no
C2_4 O2_4 C3_4 113.8(3) no
C2_4 O2_4 Cu4_4 114.6(2) no
C3_4 O2_4 Cu4_4 113.7(2) no
C4_4 O3_4 C5_4 114.9(3) no
C4_4 O3_4 Cu4_4 113.5(2) no
C5_4 O3_4 Cu4_4 111.8(2) no
C7_4 O4_4 C6_4 114.2(3) no
C7_4 O4_4 Cu4_4 108.0(2) no
C6_4 O4_4 Cu4_4 109.5(2) no
C9_4 O5_4 C8_4 116.6(3) no
C9_4 O5_4 Cu4_4 120.5(2) no
C8_4 O5_4 Cu4_4 121.9(2) no
Cu4_4 O6_4 H6W1_4 126(3) no
Cu4_4 O6_4 H6W2_4 120(3) no
H6W1_4 O6_4 H6W2_4 113(3) no
Cu4_4 O7_4 H7W1_4 116(3) no
Cu4_4 O7_4 H7W2_4 127(3) no
H7W1_4 O7_4 H7W2_4 109(3) no
O1_4 C1_4 C2_4 107.3(3) no
O1_4 C1_4 H1A_4 110.2 no
C2_4 C1_4 H1A_4 110.2 no
O1_4 C1_4 H1B_4 110.2 no
C2_4 C1_4 H1B_4 110.2 no
H1A_4 C1_4 H1B_4 108.5 no
O2_4 C2_4 C1_4 106.5(3) no
O2_4 C2_4 H2A_4 110.4 no
C1_4 C2_4 H2A_4 110.4 no
O2_4 C2_4 H2B_4 110.4 no
C1_4 C2_4 H2B_4 110.4 no
H2A_4 C2_4 H2B_4 108.6 no
O2_4 C3_4 C4_4 106.1(3) no
O2_4 C3_4 H3A_4 110.5 no
C4_4 C3_4 H3A_4 110.5 no
O2_4 C3_4 H3B_4 110.5 no
C4_4 C3_4 H3B_4 110.5 no
H3A_4 C3_4 H3B_4 108.7 no
O3_4 C4_4 C3_4 105.9(3) no
O3_4 C4_4 H4A_4 110.6 no
C3_4 C4_4 H4A_4 110.6 no
O3_4 C4_4 H4B_4 110.6 no
C3_4 C4_4 H4B_4 110.6 no
H4A_4 C4_4 H4B_4 108.7 no
O3_4 C5_4 C6_4 107.3(3) no
O3_4 C5_4 H5A_4 110.3 no
C6_4 C5_4 H5A_4 110.3 no
O3_4 C5_4 H5B_4 110.3 no
C6_4 C5_4 H5B_4 110.3 no
H5A_4 C5_4 H5B_4 108.5 no
O4_4 C6_4 C5_4 107.3(3) no
O4_4 C6_4 H6A_4 110.3 no
C5_4 C6_4 H6A_4 110.3 no
O4_4 C6_4 H6B_4 110.3 no
C5_4 C6_4 H6B_4 110.3 no
H6A_4 C6_4 H6B_4 108.5 no
O4_4 C7_4 C8_4 107.2(3) no
O4_4 C7_4 H7A_4 110.3 no
C8_4 C7_4 H7A_4 110.3 no
O4_4 C7_4 H7B_4 110.3 no
C8_4 C7_4 H7B_4 110.3 no
H7A_4 C7_4 H7B_4 108.5 no
O5_4 C8_4 C7_4 106.8(3) no
O5_4 C8_4 H8A_4 110.4 no
C7_4 C8_4 H8A_4 110.4 no
O5_4 C8_4 H8B_4 110.4 no
C7_4 C8_4 H8B_4 110.4 no
H8A_4 C8_4 H8B_4 108.6 no
O5_4 C9_4 C10_4 107.0(3) no
O5_4 C9_4 H9A_4 110.3 no
C10_4 C9_4 H9A_4 110.3 no
O5_4 C9_4 H9B_4 110.3 no
C10_4 C9_4 H9B_4 110.3 no
H9A_4 C9_4 H9B_4 108.6 no
O1_4 C10_4 C9_4 106.0(3) no
O1_4 C10_4 H10A_4 110.5 no
C9_4 C10_4 H10A_4 110.5 no
O1_4 C10_4 H10B_4 110.5 no
C9_4 C10_4 H10B_4 110.5 no
H10A_4 C10_4 H10B_4 108.7 no
O7_5 Cu5_5 O6_5 177.41(13) no
O7_5 Cu5_5 O5_5 89.34(11) no
O6_5 Cu5_5 O5_5 88.06(12) no
O7_5 Cu5_5 O2_5 81.89(12) no
O6_5 Cu5_5 O2_5 100.20(12) no
O5_5 Cu5_5 O2_5 143.72(10) no
O7_5 Cu5_5 O3_5 97.28(12) no
O6_5 Cu5_5 O3_5 84.83(12) no
O5_5 Cu5_5 O3_5 143.40(10) no
O2_5 Cu5_5 O3_5 72.85(10) no
O7_5 Cu5_5 O1_5 90.36(12) no
O6_5 Cu5_5 O1_5 88.80(12) no
O5_5 Cu5_5 O1_5 71.95(10) no
O2_5 Cu5_5 O1_5 72.97(10) no
O3_5 Cu5_5 O1_5 143.45(9) no
O7_5 Cu5_5 O4_5 87.91(12) no
O6_5 Cu5_5 O4_5 91.27(12) no
O5_5 Cu5_5 O4_5 70.84(10) no
O2_5 Cu5_5 O4_5 143.13(10) no
O3_5 Cu5_5 O4_5 73.47(10) no
O1_5 Cu5_5 O4_5 142.77(10) no
C1_5 O1_5 C10_5 113.5(3) no
C1_5 O1_5 Cu5_5 110.0(2) no
C10_5 O1_5 Cu5_5 107.8(2) no
C2_5 O2_5 C3_5 114.7(3) no
C2_5 O2_5 Cu5_5 114.0(2) no
C3_5 O2_5 Cu5_5 113.6(2) no
C4_5 O3_5 C5_5 113.8(3) no
C4_5 O3_5 Cu5_5 113.3(2) no
C5_5 O3_5 Cu5_5 111.0(2) no
C6_5 O4_5 C7_5 114.4(3) no
C6_5 O4_5 Cu5_5 110.1(2) no
C7_5 O4_5 Cu5_5 108.0(2) no
C8_5 O5_5 C9_5 116.8(3) no
C8_5 O5_5 Cu5_5 122.8(2) no
C9_5 O5_5 Cu5_5 119.9(2) no
Cu5_5 O6_5 H6W1_5 124(3) no
Cu5_5 O6_5 H6W2_5 123(3) no
H6W1_5 O6_5 H6W2_5 108(3) no
Cu5_5 O7_5 H7W1_5 117(3) no
Cu5_5 O7_5 H7W2_5 125(3) no
H7W1_5 O7_5 H7W2_5 110(3) no
O1_5 C1_5 C2_5 107.0(3) no
O1_5 C1_5 H1A_5 110.3 no
C2_5 C1_5 H1A_5 110.3 no
O1_5 C1_5 H1B_5 110.3 no
C2_5 C1_5 H1B_5 110.3 no
H1A_5 C1_5 H1B_5 108.6 no
O2_5 C2_5 C1_5 107.1(3) no
O2_5 C2_5 H2A_5 110.3 no
C1_5 C2_5 H2A_5 110.3 no
O2_5 C2_5 H2B_5 110.3 no
C1_5 C2_5 H2B_5 110.3 no
H2A_5 C2_5 H2B_5 108.5 no
O2_5 C3_5 C4_5 105.6(3) no
O2_5 C3_5 H3A_5 110.6 no
C4_5 C3_5 H3A_5 110.6 no
O2_5 C3_5 H3B_5 110.6 no
C4_5 C3_5 H3B_5 110.6 no
H3A_5 C3_5 H3B_5 108.7 no
O3_5 C4_5 C3_5 107.1(3) no
O3_5 C4_5 H4A_5 110.3 no
C3_5 C4_5 H4A_5 110.3 no
O3_5 C4_5 H4B_5 110.3 no
C3_5 C4_5 H4B_5 110.3 no
H4A_5 C4_5 H4B_5 108.5 no
O3_5 C5_5 C6_5 106.3(3) no
O3_5 C5_5 H5A_5 110.5 no
C6_5 C5_5 H5A_5 110.5 no
O3_5 C5_5 H5B_5 110.5 no
C6_5 C5_5 H5B_5 110.5 no
H5A_5 C5_5 H5B_5 108.7 no
O4_5 C6_5 C5_5 107.0(3) no
O4_5 C6_5 H6A_5 110.3 no
C5_5 C6_5 H6A_5 110.3 no
O4_5 C6_5 H6B_5 110.3 no
C5_5 C6_5 H6B_5 110.3 no
H6A_5 C6_5 H6B_5 108.6 no
O4_5 C7_5 C8_5 107.3(3) no
O4_5 C7_5 H7A_5 110.3 no
C8_5 C7_5 H7A_5 110.3 no
O4_5 C7_5 H7B_5 110.3 no
C8_5 C7_5 H7B_5 110.3 no
H7A_5 C7_5 H7B_5 108.5 no
O5_5 C8_5 C7_5 107.0(3) no
O5_5 C8_5 H8A_5 110.3 no
C7_5 C8_5 H8A_5 110.3 no
O5_5 C8_5 H8B_5 110.3 no
C7_5 C8_5 H8B_5 110.3 no
H8A_5 C8_5 H8B_5 108.6 no
O5_5 C9_5 C10_5 106.9(3) no
O5_5 C9_5 H9A_5 110.3 no
C10_5 C9_5 H9A_5 110.3 no
O5_5 C9_5 H9B_5 110.3 no
C10_5 C9_5 H9B_5 110.3 no
H9A_5 C9_5 H9B_5 108.6 no
O1_5 C10_5 C9_5 106.0(3) no
O1_5 C10_5 H10A_5 110.5 no
C9_5 C10_5 H10A_5 110.5 no
O1_5 C10_5 H10B_5 110.5 no
C9_5 C10_5 H10B_5 110.5 no
H10A_5 C10_5 H10B_5 108.7 no
O10_6 N1_6 O8_6 121.6(4) no
O10_6 N1_6 O9_6 120.8(4) no
O8_6 N1_6 O9_6 117.6(4) no
O10_7 N2_7 O8_7 121.1(4) no
O10_7 N2_7 O9_7 120.1(4) no
O8_7 N2_7 O9_7 118.7(4) no
O10_8 N3_8 O9_8 121.2(4) no
O10_8 N3_8 O8_8 119.9(4) no
O9_8 N3_8 O8_8 118.9(4) no
O10_9 N4_9 O8_9 122.5(4) no
O10_9 N4_9 O9_9 120.2(4) no
O8_9 N4_9 O9_9 117.3(4) no
O10_10 N5_10 O8_10 120.4(4) no
O10_10 N5_10 O9_10 119.7(4) no
O8_10 N5_10 O9_10 119.8(4) no
O10_11 N6_11 O9_11 120.7(4) no
O10_11 N6_11 O8_11 120.5(4) no
O9_11 N6_11 O8_11 118.9(4) no
O10_12 N7_12 O8_12 121.7(4) no
O10_12 N7_12 O9_12 120.2(4) no
O8_12 N7_12 O9_12 118.1(4) no
O10_13 N8_13 O8_13 121.6(4) no
O10_13 N8_13 O9_13 120.2(4) no
O8_13 N8_13 O9_13 118.2(4) no
O10_14 N9_14 O8_14 120.7(4) no
O10_14 N9_14 O9_14 120.5(4) no
O8_14 N9_14 O9_14 118.8(4) no
O10_15 N10_15 O8_15 121.2(4) no
O10_15 N10_15 O9_15 119.9(4) no
O8_15 N10_15 O9_15 119.0(4) no

loop_
_geom_bond_atom_site_label_1
_geom_bond_atom_site_label_2
_geom_bond_site_symmetry_2
_geom_bond_distance
_geom_bond_publ_flag
Cu1_1 O7_1 . 1.904(3) no
Cu1_1 O6_1 . 1.920(3) no
Cu1_1 O5_1 . 2.138(2) no
Cu1_1 O2_1 . 2.220(3) no
Cu1_1 O3_1 . 2.252(3) no
Cu1_1 O4_1 . 2.329(3) no
Cu1_1 O1_1 . 2.331(3) no
O1_1 C1_1 . 1.441(4) no
O1_1 C10_1 . 1.441(4) no
O2_1 C3_1 . 1.441(4) no
O2_1 C2_1 . 1.444(4) no
O3_1 C4_1 . 1.438(4) no
O3_1 C5_1 . 1.448(4) no
O4_1 C6_1 . 1.444(4) no
O4_1 C7_1 . 1.446(4) no
O5_1 C9_1 . 1.435(4) no
O5_1 C8_1 . 1.438(4) no
O6_1 H6W1_1 . 0.729(19) no
O6_1 H6W2_1 . 0.745(19) no
O7_1 H7W1_1 . 0.756(19) no
O7_1 H7W2_1 . 0.755(19) no
C1_1 C2_1 . 1.509(5) no
C1_1 H1A_1 . 0.9900 no
C1_1 H1B_1 . 0.9900 no
C2_1 H2A_1 . 0.9900 no
C2_1 H2B_1 . 0.9900 no
C3_1 C4_1 . 1.498(5) no
C3_1 H3A_1 . 0.9900 no
C3_1 H3B_1 . 0.9900 no
C4_1 H4A_1 . 0.9900 no
C4_1 H4B_1 . 0.9900 no
C5_1 C6_1 . 1.506(5) no
C5_1 H5A_1 . 0.9900 no
C5_1 H5B_1 . 0.9900 no
C6_1 H6A_1 . 0.9900 no
C6_1 H6B_1 . 0.9900 no
C7_1 C8_1 . 1.504(5) no
C7_1 H7A_1 . 0.9900 no
C7_1 H7B_1 . 0.9900 no
C8_1 H8A_1 . 0.9900 no
C8_1 H8B_1 . 0.9900 no
C9_1 C10_1 . 1.517(5) no
C9_1 H9A_1 . 0.9900 no
C9_1 H9B_1 . 0.9900 no
C10_1 H10A_1 . 0.9900 no
C10_1 H10B_1 . 0.9900 no
Cu2_2 O7_2 . 1.902(3) no
Cu2_2 O6_2 . 1.912(3) no
Cu2_2 O5_2 . 2.142(2) no
Cu2_2 O2_2 . 2.206(3) no
Cu2_2 O3_2 . 2.261(3) no
Cu2_2 O4_2 . 2.316(3) no
Cu2_2 O1_2 . 2.326(3) no
O1_2 C1_2 . 1.434(4) no
O1_2 C10_2 . 1.442(4) no
O2_2 C3_2 . 1.439(4) no
O2_2 C2_2 . 1.441(4) no
O3_2 C4_2 . 1.442(4) no
O3_2 C5_2 . 1.443(4) no
O4_2 C7_2 . 1.436(4) no
O4_2 C6_2 . 1.438(4) no
O5_2 C9_2 . 1.428(4) no
O5_2 C8_2 . 1.432(4) no
O6_2 H6W1_2 . 0.715(19) no
O6_2 H6W2_2 . 0.763(19) no
O7_2 H7W1_2 . 0.756(19) no
O7_2 H7W2_2 . 0.743(19) no
C1_2 C2_2 . 1.524(5) no
C1_2 H1A_2 . 0.9900 no
C1_2 H1B_2 . 0.9900 no
C2_2 H2A_2 . 0.9900 no
C2_2 H2B_2 . 0.9900 no
C3_2 C4_2 . 1.510(5) no
C3_2 H3A_2 . 0.9900 no
C3_2 H3B_2 . 0.9900 no
C4_2 H4A_2 . 0.9900 no
C4_2 H4B_2 . 0.9900 no
C5_2 C6_2 . 1.503(5) no
C5_2 H5A_2 . 0.9900 no
C5_2 H5B_2 . 0.9900 no
C6_2 H6A_2 . 0.9900 no
C6_2 H6B_2 . 0.9900 no
C7_2 C8_2 . 1.508(5) no
C7_2 H7A_2 . 0.9900 no
C7_2 H7B_2 . 0.9900 no
C8_2 H8A_2 . 0.9900 no
C8_2 H8B_2 . 0.9900 no
C9_2 C10_2 . 1.503(5) no
C9_2 H9A_2 . 0.9900 no
C9_2 H9B_2 . 0.9900 no
C10_2 H10A_2 . 0.9900 no
C10_2 H10B_2 . 0.9900 no
Cu3_3 O7_3 . 1.906(3) no
Cu3_3 O6_3 . 1.925(3) no
Cu3_3 O5_3 . 2.143(3) no
Cu3_3 O2_3 . 2.233(3) no
Cu3_3 O3_3 . 2.255(3) no
Cu3_3 O4_3 . 2.317(2) no
Cu3_3 O1_3 . 2.323(2) no
O1_3 C1_3 . 1.429(4) no
O1_3 C10_3 . 1.431(4) no
O2_3 C2_3 . 1.432(4) no
O2_3 C3_3 . 1.446(4) no
O3_3 C4_3 . 1.439(4) no
O3_3 C5_3 . 1.442(4) no
O4_3 C7_3 . 1.438(4) no
O4_3 C6_3 . 1.445(4) no
O5_3 C8_3 . 1.428(4) no
O5_3 C9_3 . 1.428(4) no
O6_3 H6W1_3 . 0.760(19) no
O6_3 H6W2_3 . 0.742(19) no
O7_3 H7W1_3 . 0.761(19) no
O7_3 H7W2_3 . 0.752(19) no
C1_3 C2_3 . 1.513(5) no
C1_3 H1A_3 . 0.9900 no
C1_3 H1B_3 . 0.9900 no
C2_3 H2A_3 . 0.9900 no
C2_3 H2B_3 . 0.9900 no
C3_3 C4_3 . 1.505(5) no
C3_3 H3A_3 . 0.9900 no
C3_3 H3B_3 . 0.9900 no
C4_3 H4A_3 . 0.9900 no
C4_3 H4B_3 . 0.9900 no
C5_3 C6_3 . 1.501(5) no
C5_3 H5A_3 . 0.9900 no
C5_3 H5B_3 . 0.9900 no
C6_3 H6A_3 . 0.9900 no
C6_3 H6B_3 . 0.9900 no
C7_3 C8_3 . 1.504(5) no
C7_3 H7A_3 . 0.9900 no
C7_3 H7B_3 . 0.9900 no
C8_3 H8A_3 . 0.9900 no
C8_3 H8B_3 . 0.9900 no
C9_3 C10_3 . 1.510(5) no
C9_3 H9A_3 . 0.9900 no
C9_3 H9B_3 . 0.9900 no
C10_3 H10A_3 . 0.9900 no
C10_3 H10B_3 . 0.9900 no
Cu4_4 O7_4 . 1.899(3) no
Cu4_4 O6_4 . 1.908(3) no
Cu4_4 O5_4 . 2.141(2) no
Cu4_4 O2_4 . 2.222(3) no
Cu4_4 O3_4 . 2.240(3) no
Cu4_4 O4_4 . 2.326(3) no
Cu4_4 O1_4 . 2.332(3) no
O1_4 C1_4 . 1.426(4) no
O1_4 C10_4 . 1.434(4) no
O2_4 C2_4 . 1.434(4) no
O2_4 C3_4 . 1.434(4) no
O3_4 C4_4 . 1.423(4) no
O3_4 C5_4 . 1.439(4) no
O4_4 C7_4 . 1.435(4) no
O4_4 C6_4 . 1.440(4) no
O5_4 C9_4 . 1.432(4) no
O5_4 C8_4 . 1.443(4) no
O6_4 H6W1_4 . 0.733(19) no
O6_4 H6W2_4 . 0.750(19) no
O7_4 H7W1_4 . 0.752(19) no
O7_4 H7W2_4 . 0.752(19) no
C1_4 C2_4 . 1.512(5) no
C1_4 H1A_4 . 0.9900 no
C1_4 H1B_4 . 0.9900 no
C2_4 H2A_4 . 0.9900 no
C2_4 H2B_4 . 0.9900 no
C3_4 C4_4 . 1.504(5) no
C3_4 H3A_4 . 0.9900 no
C3_4 H3B_4 . 0.9900 no
C4_4 H4A_4 . 0.9900 no
C4_4 H4B_4 . 0.9900 no
C5_4 C6_4 . 1.501(5) no
C5_4 H5A_4 . 0.9900 no
C5_4 H5B_4 . 0.9900 no
C6_4 H6A_4 . 0.9900 no
C6_4 H6B_4 . 0.9900 no
C7_4 C8_4 . 1.508(5) no
C7_4 H7A_4 . 0.9900 no
C7_4 H7B_4 . 0.9900 no
C8_4 H8A_4 . 0.9900 no
C8_4 H8B_4 . 0.9900 no
C9_4 C10_4 . 1.504(5) no
C9_4 H9A_4 . 0.9900 no
C9_4 H9B_4 . 0.9900 no
C10_4 H10A_4 . 0.9900 no
C10_4 H10B_4 . 0.9900 no
Cu5_5 O7_5 . 1.901(3) no
Cu5_5 O6_5 . 1.918(3) no
Cu5_5 O5_5 . 2.137(2) no
Cu5_5 O2_5 . 2.237(3) no
Cu5_5 O3_5 . 2.238(3) no
Cu5_5 O1_5 . 2.328(3) no
Cu5_5 O4_5 . 2.330(3) no
O1_5 C1_5 . 1.436(4) no
O1_5 C10_5 . 1.440(4) no
O2_5 C2_5 . 1.430(4) no
O2_5 C3_5 . 1.438(4) no
O3_5 C4_5 . 1.443(4) no
O3_5 C5_5 . 1.444(4) no
O4_5 C6_5 . 1.422(4) no
O4_5 C7_5 . 1.441(4) no
O5_5 C8_5 . 1.432(4) no
O5_5 C9_5 . 1.434(4) no
O6_5 H6W1_5 . 0.754(19) no
O6_5 H6W2_5 . 0.763(19) no
O7_5 H7W1_5 . 0.755(19) no
O7_5 H7W2_5 . 0.743(19) no
C1_5 C2_5 . 1.509(5) no
C1_5 H1A_5 . 0.9900 no
C1_5 H1B_5 . 0.9900 no
C2_5 H2A_5 . 0.9900 no
C2_5 H2B_5 . 0.9900 no
C3_5 C4_5 . 1.495(5) no
C3_5 H3A_5 . 0.9900 no
C3_5 H3B_5 . 0.9900 no
C4_5 H4A_5 . 0.9900 no
C4_5 H4B_5 . 0.9900 no
C5_5 C6_5 . 1.507(5) no
C5_5 H5A_5 . 0.9900 no
C5_5 H5B_5 . 0.9900 no
C6_5 H6A_5 . 0.9900 no
C6_5 H6B_5 . 0.9900 no
C7_5 C8_5 . 1.511(5) no
C7_5 H7A_5 . 0.9900 no
C7_5 H7B_5 . 0.9900 no
C8_5 H8A_5 . 0.9900 no
C8_5 H8B_5 . 0.9900 no
C9_5 C10_5 . 1.493(5) no
C9_5 H9A_5 . 0.9900 no
C9_5 H9B_5 . 0.9900 no
C10_5 H10A_5 . 0.9900 no
C10_5 H10B_5 . 0.9900 no
N1_6 O10_6 . 1.234(4) no
N1_6 O8_6 . 1.260(4) no
N1_6 O9_6 . 1.267(4) no
N2_7 O10_7 . 1.239(4) no
N2_7 O8_7 . 1.266(4) no
N2_7 O9_7 . 1.275(4) no
N3_8 O10_8 . 1.243(4) no
N3_8 O9_8 . 1.255(4) no
N3_8 O8_8 . 1.263(4) no
N4_9 O10_9 . 1.226(4) no
N4_9 O8_9 . 1.250(4) no
N4_9 O9_9 . 1.274(4) no
N5_10 O10_10 . 1.248(4) no
N5_10 O8_10 . 1.257(4) no
N5_10 O9_10 . 1.266(4) no
N6_11 O10_11 . 1.235(4) no
N6_11 O9_11 . 1.261(4) no
N6_11 O8_11 . 1.262(4) no
N7_12 O10_12 . 1.240(4) no
N7_12 O8_12 . 1.257(4) no
N7_12 O9_12 . 1.270(4) no
N8_13 O10_13 . 1.239(4) no
N8_13 O8_13 . 1.258(4) no
N8_13 O9_13 . 1.272(4) no
N9_14 O10_14 . 1.244(4) no
N9_14 O8_14 . 1.261(4) no
N9_14 O9_14 . 1.263(4) no
N10_15 O10_15 . 1.241(4) no
N10_15 O8_15 . 1.262(4) no
N10_15 O9_15 . 1.275(4) no

loop_
_geom_torsion_atom_site_label_1
_geom_torsion_atom_site_label_2
_geom_torsion_atom_site_label_3
_geom_torsion_atom_site_label_4
_geom_torsion
_geom_torsion_publ_flag
O7_1 Cu1_1 O1_1 C1_1 -64.5(2) no
O6_1 Cu1_1 O1_1 C1_1 117.5(2) no
O5_1 Cu1_1 O1_1 C1_1 -153.9(2) no
O2_1 Cu1_1 O1_1 C1_1 17.8(2) no
O3_1 Cu1_1 O1_1 C1_1 37.7(3) no
O4_1 Cu1_1 O1_1 C1_1 -150.8(2) no
O7_1 Cu1_1 O1_1 C10_1 59.3(2) no
O6_1 Cu1_1 O1_1 C10_1 -118.7(2) no
O5_1 Cu1_1 O1_1 C10_1 -30.1(2) no
O2_1 Cu1_1 O1_1 C10_1 141.6(2) no
O3_1 Cu1_1 O1_1 C10_1 161.6(2) no
O4_1 Cu1_1 O1_1 C10_1 -26.9(3) no
O7_1 Cu1_1 O2_1 C3_1 -118.7(3) no
O6_1 Cu1_1 O2_1 C3_1 62.8(3) no
O5_1 Cu1_1 O2_1 C3_1 162.4(2) no
O3_1 Cu1_1 O2_1 C3_1 -18.8(2) no
O4_1 Cu1_1 O2_1 C3_1 -42.9(3) no
O1_1 Cu1_1 O2_1 C3_1 149.0(3) no
O7_1 Cu1_1 O2_1 C2_1 108.0(3) no
O6_1 Cu1_1 O2_1 C2_1 -70.5(3) no
O5_1 Cu1_1 O2_1 C2_1 29.1(3) no
O3_1 Cu1_1 O2_1 C2_1 -152.1(3) no
O4_1 Cu1_1 O2_1 C2_1 -176.2(2) no
O1_1 Cu1_1 O2_1 C2_1 15.7(2) no
O7_1 Cu1_1 O3_1 C4_1 65.7(2) no
O6_1 Cu1_1 O3_1 C4_1 -115.4(2) no
O5_1 Cu1_1 O3_1 C4_1 164.6(2) no
O2_1 Cu1_1 O3_1 C4_1 -14.3(2) no
O4_1 Cu1_1 O3_1 C4_1 151.1(2) no
O1_1 Cu1_1 O3_1 C4_1 -34.3(3) no
O7_1 Cu1_1 O3_1 C5_1 -65.3(3) no
O6_1 Cu1_1 O3_1 C5_1 113.7(3) no
O5_1 Cu1_1 O3_1 C5_1 33.6(3) no
O2_1 Cu1_1 O3_1 C5_1 -145.2(3) no
O4_1 Cu1_1 O3_1 C5_1 20.2(2) no
O1_1 Cu1_1 O3_1 C5_1 -165.2(2) no
O7_1 Cu1_1 O4_1 C6_1 111.7(3) no
O6_1 Cu1_1 O4_1 C6_1 -70.5(3) no
O5_1 Cu1_1 O4_1 C6_1 -158.1(3) no
O2_1 Cu1_1 O4_1 C6_1 37.4(3) no
O3_1 Cu1_1 O4_1 C6_1 13.5(2) no
O1_1 Cu1_1 O4_1 C6_1 -161.3(2) no
O7_1 Cu1_1 O4_1 C7_1 -123.2(2) no
O6_1 Cu1_1 O4_1 C7_1 54.6(2) no
O5_1 Cu1_1 O4_1 C7_1 -33.0(2) no
O2_1 Cu1_1 O4_1 C7_1 162.5(2) no
O3_1 Cu1_1 O4_1 C7_1 138.6(2) no
O1_1 Cu1_1 O4_1 C7_1 -36.2(3) no
O7_1 Cu1_1 O5_1 C9_1 -90.6(3) no
O6_1 Cu1_1 O5_1 C9_1 89.1(3) no
O2_1 Cu1_1 O5_1 C9_1 -13.9(3) no
O3_1 Cu1_1 O5_1 C9_1 168.0(2) no
O4_1 Cu1_1 O5_1 C9_1 -178.3(3) no
O1_1 Cu1_1 O5_1 C9_1 -0.4(3) no
O7_1 Cu1_1 O5_1 C8_1 94.2(3) no
O6_1 Cu1_1 O5_1 C8_1 -86.1(3) no
O2_1 Cu1_1 O5_1 C8_1 170.9(2) no
O3_1 Cu1_1 O5_1 C8_1 -7.2(3) no
O4_1 Cu1_1 O5_1 C8_1 6.5(3) no
O1_1 Cu1_1 O5_1 C8_1 -175.6(3) no
C10_1 O1_1 C1_1 C2_1 -167.6(3) no
Cu1_1 O1_1 C1_1 C2_1 -46.5(3) no
C3_1 O2_1 C2_1 C1_1 -178.3(3) no
Cu1_1 O2_1 C2_1 C1_1 -45.2(4) no
O1_1 C1_1 C2_1 O2_1 60.0(4) no
C2_1 O2_1 C3_1 C4_1 -179.7(3) no
Cu1_1 O2_1 C3_1 C4_1 47.0(4) no
C5_1 O3_1 C4_1 C3_1 171.5(3) no
Cu1_1 O3_1 C4_1 C3_1 42.9(3) no
O2_1 C3_1 C4_1 O3_1 -57.4(4) no
C4_1 O3_1 C5_1 C6_1 179.7(3) no
Cu1_1 O3_1 C5_1 C6_1 -50.2(3) no
C7_1 O4_1 C6_1 C5_1 -164.9(3) no
Cu1_1 O4_1 C6_1 C5_1 -43.5(3) no
O3_1 C5_1 C6_1 O4_1 62.7(4) no
C6_1 O4_1 C7_1 C8_1 176.5(3) no
Cu1_1 O4_1 C7_1 C8_1 54.1(3) no
C9_1 O5_1 C8_1 C7_1 -155.4(3) no
Cu1_1 O5_1 C8_1 C7_1 20.0(4) no
O4_1 C7_1 C8_1 O5_1 -48.0(4) no
C8_1 O5_1 C9_1 C10_1 -155.7(3) no
Cu1_1 O5_1 C9_1 C10_1 28.9(4) no
C1_1 O1_1 C10_1 C9_1 175.4(3) no
Cu1_1 O1_1 C10_1 C9_1 53.4(3) no
O5_1 C9_1 C10_1 O1_1 -53.1(4) no
O7_2 Cu2_2 O1_2 C1_2 64.1(2) no
O6_2 Cu2_2 O1_2 C1_2 -118.3(2) no
O5_2 Cu2_2 O1_2 C1_2 152.3(2) no
O2_2 Cu2_2 O1_2 C1_2 -19.1(2) no
O3_2 Cu2_2 O1_2 C1_2 -40.9(3) no
O4_2 Cu2_2 O1_2 C1_2 151.1(2) no
O7_2 Cu2_2 O1_2 C10_2 -59.6(3) no
O6_2 Cu2_2 O1_2 C10_2 118.0(2) no
O5_2 Cu2_2 O1_2 C10_2 28.6(2) no
O2_2 Cu2_2 O1_2 C10_2 -142.8(2) no
O3_2 Cu2_2 O1_2 C10_2 -164.6(2) no
O4_2 Cu2_2 O1_2 C10_2 27.3(3) no
O7_2 Cu2_2 O2_2 C3_2 118.6(3) no
O6_2 Cu2_2 O2_2 C3_2 -63.0(3) no
O5_2 Cu2_2 O2_2 C3_2 -162.6(2) no
O3_2 Cu2_2 O2_2 C3_2 18.1(2) no
O4_2 Cu2_2 O2_2 C3_2 41.3(3) no
O1_2 Cu2_2 O2_2 C3_2 -148.7(3) no
O7_2 Cu2_2 O2_2 C2_2 -107.4(3) no
O6_2 Cu2_2 O2_2 C2_2 71.0(3) no
O5_2 Cu2_2 O2_2 C2_2 -28.6(3) no
O3_2 Cu2_2 O2_2 C2_2 152.1(3) no
O4_2 Cu2_2 O2_2 C2_2 175.3(2) no
O1_2 Cu2_2 O2_2 C2_2 -14.7(2) no
O7_2 Cu2_2 O3_2 C4_2 -66.2(2) no
O6_2 Cu2_2 O3_2 C4_2 115.3(2) no
O5_2 Cu2_2 O3_2 C4_2 -164.5(2) no
O2_2 Cu2_2 O3_2 C4_2 14.7(2) no
O4_2 Cu2_2 O3_2 C4_2 -151.0(2) no
O1_2 Cu2_2 O3_2 C4_2 36.6(3) no
O7_2 Cu2_2 O3_2 C5_2 64.6(3) no
O6_2 Cu2_2 O3_2 C5_2 -113.9(3) no
O5_2 Cu2_2 O3_2 C5_2 -33.8(3) no
O2_2 Cu2_2 O3_2 C5_2 145.5(3) no
O4_2 Cu2_2 O3_2 C5_2 -20.2(2) no
O1_2 Cu2_2 O3_2 C5_2 167.3(2) no
O7_2 Cu2_2 O4_2 C7_2 121.8(2) no
O6_2 Cu2_2 O4_2 C7_2 -55.7(2) no
O5_2 Cu2_2 O4_2 C7_2 32.5(2) no
O2_2 Cu2_2 O4_2 C7_2 -162.1(2) no
O3_2 Cu2_2 O4_2 C7_2 -138.9(2) no
O1_2 Cu2_2 O4_2 C7_2 33.8(3) no
O7_2 Cu2_2 O4_2 C6_2 -113.4(3) no
O6_2 Cu2_2 O4_2 C6_2 69.1(3) no
O5_2 Cu2_2 O4_2 C6_2 157.3(3) no
O2_2 Cu2_2 O4_2 C6_2 -37.3(3) no
O3_2 Cu2_2 O4_2 C6_2 -14.2(2) no
O1_2 Cu2_2 O4_2 C6_2 158.5(2) no
O7_2 Cu2_2 O5_2 C9_2 92.9(3) no
O6_2 Cu2_2 O5_2 C9_2 -87.0(3) no
O2_2 Cu2_2 O5_2 C9_2 15.6(3) no
O3_2 Cu2_2 O5_2 C9_2 -165.5(2) no
O4_2 Cu2_2 O5_2 C9_2 -179.3(3) no
O1_2 Cu2_2 O5_2 C9_2 1.5(3) no
O7_2 Cu2_2 O5_2 C8_2 -93.5(3) no
O6_2 Cu2_2 O5_2 C8_2 86.5(3) no
O2_2 Cu2_2 O5_2 C8_2 -170.8(2) no
O3_2 Cu2_2 O5_2 C8_2 8.0(3) no
O4_2 Cu2_2 O5_2 C8_2 -5.7(3) no
O1_2 Cu2_2 O5_2 C8_2 175.1(3) no
C10_2 O1_2 C1_2 C2_2 168.3(3) no
Cu2_2 O1_2 C1_2 C2_2 47.5(3) no
C3_2 O2_2 C2_2 C1_2 178.5(3) no
Cu2_2 O2_2 C2_2 C1_2 44.0(4) no
O1_2 C1_2 C2_2 O2_2 -60.3(4) no
C2_2 O2_2 C3_2 C4_2 179.8(3) no
Cu2_2 O2_2 C3_2 C4_2 -45.8(4) no
C5_2 O3_2 C4_2 C3_2 -171.7(3) no
Cu2_2 O3_2 C4_2 C3_2 -42.7(3) no
O2_2 C3_2 C4_2 O3_2 56.4(4) no
C4_2 O3_2 C5_2 C6_2 -180.0(3) no
Cu2_2 O3_2 C5_2 C6_2 50.2(3) no
C7_2 O4_2 C6_2 C5_2 166.4(3) no
Cu2_2 O4_2 C6_2 C5_2 44.8(3) no
O3_2 C5_2 C6_2 O4_2 -62.9(4) no
C6_2 O4_2 C7_2 C8_2 -176.6(3) no
Cu2_2 O4_2 C7_2 C8_2 -53.7(3) no
C9_2 O5_2 C8_2 C7_2 153.2(3) no
Cu2_2 O5_2 C8_2 C7_2 -20.6(4) no
O4_2 C7_2 C8_2 O5_2 48.2(4) no
C8_2 O5_2 C9_2 C10_2 156.4(3) no
Cu2_2 O5_2 C9_2 C10_2 -29.7(4) no
C1_2 O1_2 C10_2 C9_2 -173.9(3) no
Cu2_2 O1_2 C10_2 C9_2 -52.6(3) no
O5_2 C9_2 C10_2 O1_2 53.0(4) no
O7_3 Cu3_3 O1_3 C1_3 -63.0(2) no
O6_3 Cu3_3 O1_3 C1_3 119.8(2) no
O5_3 Cu3_3 O1_3 C1_3 -150.8(2) no
O2_3 Cu3_3 O1_3 C1_3 18.5(2) no
O3_3 Cu3_3 O1_3 C1_3 41.3(3) no
O4_3 Cu3_3 O1_3 C1_3 -152.3(2) no
O7_3 Cu3_3 O1_3 C10_3 61.2(2) no
O6_3 Cu3_3 O1_3 C10_3 -116.0(2) no
O5_3 Cu3_3 O1_3 C10_3 -26.6(2) no
O2_3 Cu3_3 O1_3 C10_3 142.7(2) no
O3_3 Cu3_3 O1_3 C10_3 165.5(2) no
O4_3 Cu3_3 O1_3 C10_3 -28.1(3) no
O7_3 Cu3_3 O2_3 C2_3 108.3(3) no
O6_3 Cu3_3 O2_3 C2_3 -70.4(3) no
O5_3 Cu3_3 O2_3 C2_3 32.0(3) no
O3_3 Cu3_3 O2_3 C2_3 -151.0(3) no
O4_3 Cu3_3 O2_3 C2_3 -174.7(2) no
O1_3 Cu3_3 O2_3 C2_3 14.7(2) no
O7_3 Cu3_3 O2_3 C3_3 -117.1(3) no
O6_3 Cu3_3 O2_3 C3_3 64.2(3) no
O5_3 Cu3_3 O2_3 C3_3 166.6(2) no
O3_3 Cu3_3 O2_3 C3_3 -16.4(2) no
O4_3 Cu3_3 O2_3 C3_3 -40.1(3) no
O1_3 Cu3_3 O2_3 C3_3 149.3(3) no
O7_3 Cu3_3 O3_3 C4_3 63.6(2) no
O6_3 Cu3_3 O3_3 C4_3 -118.3(2) no
O5_3 Cu3_3 O3_3 C4_3 161.3(2) no
O2_3 Cu3_3 O3_3 C4_3 -15.6(2) no
O4_3 Cu3_3 O3_3 C4_3 150.1(2) no
O1_3 Cu3_3 O3_3 C4_3 -38.4(3) no
O7_3 Cu3_3 O3_3 C5_3 -66.9(2) no
O6_3 Cu3_3 O3_3 C5_3 111.2(2) no
O5_3 Cu3_3 O3_3 C5_3 30.8(3) no
O2_3 Cu3_3 O3_3 C5_3 -146.1(2) no
O4_3 Cu3_3 O3_3 C5_3 19.5(2) no
O1_3 Cu3_3 O3_3 C5_3 -169.0(2) no
O7_3 Cu3_3 O4_3 C7_3 -122.4(2) no
O6_3 Cu3_3 O4_3 C7_3 55.2(2) no
O5_3 Cu3_3 O4_3 C7_3 -33.8(2) no
O2_3 Cu3_3 O4_3 C7_3 162.7(2) no
O3_3 Cu3_3 O4_3 C7_3 139.2(2) no
O1_3 Cu3_3 O4_3 C7_3 -32.2(3) no
O7_3 Cu3_3 O4_3 C6_3 112.4(2) no
O6_3 Cu3_3 O4_3 C6_3 -70.1(2) no
O5_3 Cu3_3 O4_3 C6_3 -159.0(3) no
O2_3 Cu3_3 O4_3 C6_3 37.5(3) no
O3_3 Cu3_3 O4_3 C6_3 14.0(2) no
O1_3 Cu3_3 O4_3 C6_3 -157.5(2) no
O7_3 Cu3_3 O5_3 C8_3 97.3(3) no
O6_3 Cu3_3 O5_3 C8_3 -82.3(3) no
O2_3 Cu3_3 O5_3 C8_3 171.7(2) no
O3_3 Cu3_3 O5_3 C8_3 -3.4(3) no
O4_3 Cu3_3 O5_3 C8_3 8.0(2) no
O1_3 Cu3_3 O5_3 C8_3 -171.0(3) no
O7_3 Cu3_3 O5_3 C9_3 -95.4(3) no
O6_3 Cu3_3 O5_3 C9_3 85.0(3) no
O2_3 Cu3_3 O5_3 C9_3 -21.0(3) no
O3_3 Cu3_3 O5_3 C9_3 163.9(2) no
O4_3 Cu3_3 O5_3 C9_3 175.3(3) no
O1_3 Cu3_3 O5_3 C9_3 -3.7(2) no
C10_3 O1_3 C1_3 C2_3 -168.3(3) no
Cu3_3 O1_3 C1_3 C2_3 -46.8(3) no
C3_3 O2_3 C2_3 C1_3 -178.4(3) no
Cu3_3 O2_3 C2_3 C1_3 -43.6(4) no
O1_3 C1_3 C2_3 O2_3 59.5(4) no
C2_3 O2_3 C3_3 C4_3 178.4(3) no
Cu3_3 O2_3 C3_3 C4_3 43.7(4) no
C5_3 O3_3 C4_3 C3_3 172.0(3) no
Cu3_3 O3_3 C4_3 C3_3 43.1(4) no
O2_3 C3_3 C4_3 O3_3 -55.2(4) no
C4_3 O3_3 C5_3 C6_3 -179.4(3) no
Cu3_3 O3_3 C5_3 C6_3 -49.1(3) no
C7_3 O4_3 C6_3 C5_3 -165.7(3) no
Cu3_3 O4_3 C6_3 C5_3 -44.2(3) no
O3_3 C5_3 C6_3 O4_3 62.5(4) no
C6_3 O4_3 C7_3 C8_3 176.1(3) no
Cu3_3 O4_3 C7_3 C8_3 53.9(3) no
C9_3 O5_3 C8_3 C7_3 -149.9(3) no
Cu3_3 O5_3 C8_3 C7_3 17.9(4) no
O4_3 C7_3 C8_3 O5_3 -46.7(4) no
C8_3 O5_3 C9_3 C10_3 -160.7(3) no
Cu3_3 O5_3 C9_3 C10_3 31.3(4) no
C1_3 O1_3 C10_3 C9_3 173.2(3) no
Cu3_3 O1_3 C10_3 C9_3 50.9(3) no
O5_3 C9_3 C10_3 O1_3 -53.2(4) no
O7_4 Cu4_4 O1_4 C1_4 -64.4(2) no
O6_4 Cu4_4 O1_4 C1_4 116.5(2) no
O5_4 Cu4_4 O1_4 C1_4 -151.8(2) no
O2_4 Cu4_4 O1_4 C1_4 17.7(2) no
O3_4 Cu4_4 O1_4 C1_4 41.6(3) no
O4_4 Cu4_4 O1_4 C1_4 -155.2(2) no
O7_4 Cu4_4 O1_4 C10_4 60.7(2) no
O6_4 Cu4_4 O1_4 C10_4 -118.3(2) no
O5_4 Cu4_4 O1_4 C10_4 -26.7(2) no
O2_4 Cu4_4 O1_4 C10_4 142.9(2) no
O3_4 Cu4_4 O1_4 C10_4 166.8(2) no
O4_4 Cu4_4 O1_4 C10_4 -30.0(3) no
O7_4 Cu4_4 O2_4 C2_4 109.9(3) no
O6_4 Cu4_4 O2_4 C2_4 -69.2(3) no
O5_4 Cu4_4 O2_4 C2_4 32.1(3) no
O3_4 Cu4_4 O2_4 C2_4 -149.6(3) no
O4_4 Cu4_4 O2_4 C2_4 -171.9(2) no
O1_4 Cu4_4 O2_4 C2_4 15.5(2) no
O7_4 Cu4_4 O2_4 C3_4 -116.9(3) no
O6_4 Cu4_4 O2_4 C3_4 64.1(3) no
O5_4 Cu4_4 O2_4 C3_4 165.3(2) no
O3_4 Cu4_4 O2_4 C3_4 -16.3(2) no
O4_4 Cu4_4 O2_4 C3_4 -38.6(3) no
O1_4 Cu4_4 O2_4 C3_4 148.7(3) no
O7_4 Cu4_4 O3_4 C4_4 63.3(2) no
O6_4 Cu4_4 O3_4 C4_4 -117.1(2) no
O5_4 Cu4_4 O3_4 C4_4 161.3(2) no
O2_4 Cu4_4 O3_4 C4_4 -17.0(2) no
O4_4 Cu4_4 O3_4 C4_4 149.6(2) no
O1_4 Cu4_4 O3_4 C4_4 -40.9(3) no
O7_4 Cu4_4 O3_4 C5_4 -68.7(3) no
O6_4 Cu4_4 O3_4 C5_4 110.9(3) no
O5_4 Cu4_4 O3_4 C5_4 29.3(3) no
O2_4 Cu4_4 O3_4 C5_4 -149.0(3) no
O4_4 Cu4_4 O3_4 C5_4 17.6(2) no
O1_4 Cu4_4 O3_4 C5_4 -172.8(2) no
O7_4 Cu4_4 O4_4 C7_4 -121.0(2) no
O6_4 Cu4_4 O4_4 C7_4 57.8(2) no
O5_4 Cu4_4 O4_4 C7_4 -32.4(2) no
O2_4 Cu4_4 O4_4 C7_4 162.5(2) no
O3_4 Cu4_4 O4_4 C7_4 140.4(2) no
O1_4 Cu4_4 O4_4 C7_4 -29.1(3) no
O7_4 Cu4_4 O4_4 C6_4 114.2(3) no
O6_4 Cu4_4 O4_4 C6_4 -67.1(3) no
O5_4 Cu4_4 O4_4 C6_4 -157.3(3) no
O2_4 Cu4_4 O4_4 C6_4 37.7(3) no
O3_4 Cu4_4 O4_4 C6_4 15.5(2) no
O1_4 Cu4_4 O4_4 C6_4 -154.0(2) no
O7_4 Cu4_4 O5_4 C9_4 -96.5(3) no
O6_4 Cu4_4 O5_4 C9_4 83.2(3) no
O2_4 Cu4_4 O5_4 C9_4 -20.3(3) no
O3_4 Cu4_4 O5_4 C9_4 162.4(2) no
O4_4 Cu4_4 O5_4 C9_4 174.2(3) no
O1_4 Cu4_4 O5_4 C9_4 -3.6(2) no
O7_4 Cu4_4 O5_4 C8_4 95.0(3) no
O6_4 Cu4_4 O5_4 C8_4 -85.3(3) no
O2_4 Cu4_4 O5_4 C8_4 171.2(2) no
O3_4 Cu4_4 O5_4 C8_4 -6.1(3) no
O4_4 Cu4_4 O5_4 C8_4 5.8(2) no
O1_4 Cu4_4 O5_4 C8_4 -172.1(3) no
C10_4 O1_4 C1_4 C2_4 -168.7(3) no
Cu4_4 O1_4 C1_4 C2_4 -46.0(3) no
C3_4 O2_4 C2_4 C1_4 -177.5(3) no
Cu4_4 O2_4 C2_4 C1_4 -44.2(4) no
O1_4 C1_4 C2_4 O2_4 59.3(4) no
C2_4 O2_4 C3_4 C4_4 178.3(3) no
Cu4_4 O2_4 C3_4 C4_4 44.6(4) no
C5_4 O3_4 C4_4 C3_4 175.5(3) no
Cu4_4 O3_4 C4_4 C3_4 45.1(3) no
O2_4 C3_4 C4_4 O3_4 -57.4(4) no
C4_4 O3_4 C5_4 C6_4 -178.6(3) no
Cu4_4 O3_4 C5_4 C6_4 -47.3(4) no
C7_4 O4_4 C6_4 C5_4 -165.9(3) no
Cu4_4 O4_4 C6_4 C5_4 -44.8(3) no
O3_4 C5_4 C6_4 O4_4 61.5(4) no
C6_4 O4_4 C7_4 C8_4 175.5(3) no
Cu4_4 O4_4 C7_4 C8_4 53.6(3) no
C9_4 O5_4 C8_4 C7_4 -148.5(3) no
Cu4_4 O5_4 C8_4 C7_4 20.4(4) no
O4_4 C7_4 C8_4 O5_4 -48.1(4) no
C8_4 O5_4 C9_4 C10_4 -159.5(3) no
Cu4_4 O5_4 C9_4 C10_4 31.4(4) no
C1_4 O1_4 C10_4 C9_4 173.7(3) no
Cu4_4 O1_4 C10_4 C9_4 50.5(3) no
O5_4 C9_4 C10_4 O1_4 -52.7(4) no
O7_5 Cu5_5 O1_5 C1_5 63.3(2) no
O6_5 Cu5_5 O1_5 C1_5 -119.1(2) no
O5_5 Cu5_5 O1_5 C1_5 152.5(2) no
O2_5 Cu5_5 O1_5 C1_5 -18.1(2) no
O3_5 Cu5_5 O1_5 C1_5 -39.5(3) no
O4_5 Cu5_5 O1_5 C1_5 150.3(2) no
O7_5 Cu5_5 O1_5 C10_5 -60.9(3) no
O6_5 Cu5_5 O1_5 C10_5 116.6(3) no
O5_5 Cu5_5 O1_5 C10_5 28.3(2) no
O2_5 Cu5_5 O1_5 C10_5 -142.3(3) no
O3_5 Cu5_5 O1_5 C10_5 -163.7(2) no
O4_5 Cu5_5 O1_5 C10_5 26.1(3) no
O7_5 Cu5_5 O2_5 C2_5 -107.8(3) no
O6_5 Cu5_5 O2_5 C2_5 70.6(3) no
O5_5 Cu5_5 O2_5 C2_5 -30.1(3) no
O3_5 Cu5_5 O2_5 C2_5 151.9(3) no
O1_5 Cu5_5 O2_5 C2_5 -14.9(2) no
O4_5 Cu5_5 O2_5 C2_5 176.7(2) no
O7_5 Cu5_5 O2_5 C3_5 118.3(3) no
O6_5 Cu5_5 O2_5 C3_5 -63.3(3) no
O5_5 Cu5_5 O2_5 C3_5 -164.1(2) no
O3_5 Cu5_5 O2_5 C3_5 18.0(2) no
O1_5 Cu5_5 O2_5 C3_5 -148.8(3) no
O4_5 Cu5_5 O2_5 C3_5 42.8(3) no
O7_5 Cu5_5 O3_5 C4_5 -64.5(2) no
O6_5 Cu5_5 O3_5 C4_5 117.0(2) no
O5_5 Cu5_5 O3_5 C4_5 -163.3(2) no
O2_5 Cu5_5 O3_5 C4_5 14.6(2) no
O1_5 Cu5_5 O3_5 C4_5 36.0(3) no
O4_5 Cu5_5 O3_5 C4_5 -150.2(2) no
O7_5 Cu5_5 O3_5 C5_5 64.9(3) no
O6_5 Cu5_5 O3_5 C5_5 -113.6(3) no
O5_5 Cu5_5 O3_5 C5_5 -33.8(3) no
O2_5 Cu5_5 O3_5 C5_5 144.1(3) no
O1_5 Cu5_5 O3_5 C5_5 165.5(2) no
O4_5 Cu5_5 O3_5 C5_5 -20.7(2) no
O7_5 Cu5_5 O4_5 C6_5 -111.7(3) no
O6_5 Cu5_5 O4_5 C6_5 70.7(3) no
O5_5 Cu5_5 O4_5 C6_5 158.3(3) no
O2_5 Cu5_5 O4_5 C6_5 -38.2(3) no
O3_5 Cu5_5 O4_5 C6_5 -13.5(2) no
O1_5 Cu5_5 O4_5 C6_5 160.4(2) no
O7_5 Cu5_5 O4_5 C7_5 122.8(2) no
O6_5 Cu5_5 O4_5 C7_5 -54.8(2) no
O5_5 Cu5_5 O4_5 C7_5 32.7(2) no
O2_5 Cu5_5 O4_5 C7_5 -163.7(2) no
O3_5 Cu5_5 O4_5 C7_5 -139.0(2) no
O1_5 Cu5_5 O4_5 C7_5 34.9(3) no
O7_5 Cu5_5 O5_5 C8_5 -95.2(3) no
O6_5 Cu5_5 O5_5 C8_5 84.8(3) no
O2_5 Cu5_5 O5_5 C8_5 -170.5(2) no
O3_5 Cu5_5 O5_5 C8_5 6.1(3) no
O1_5 Cu5_5 O5_5 C8_5 174.2(3) no
O4_5 Cu5_5 O5_5 C8_5 -7.2(3) no
O7_5 Cu5_5 O5_5 C9_5 92.7(3) no
O6_5 Cu5_5 O5_5 C9_5 -87.2(3) no
O2_5 Cu5_5 O5_5 C9_5 17.4(3) no
O3_5 Cu5_5 O5_5 C9_5 -165.9(2) no
O1_5 Cu5_5 O5_5 C9_5 2.1(3) no
O4_5 Cu5_5 O5_5 C9_5 -179.3(3) no
C10_5 O1_5 C1_5 C2_5 167.1(3) no
Cu5_5 O1_5 C1_5 C2_5 46.2(3) no
C3_5 O2_5 C2_5 C1_5 177.4(3) no
Cu5_5 O2_5 C2_5 C1_5 44.0(4) no
O1_5 C1_5 C2_5 O2_5 -59.6(4) no
C2_5 O2_5 C3_5 C4_5 -179.3(3) no
Cu5_5 O2_5 C3_5 C4_5 -45.8(3) no
C5_5 O3_5 C4_5 C3_5 -171.3(3) no
Cu5_5 O3_5 C4_5 C3_5 -43.3(4) no
O2_5 C3_5 C4_5 O3_5 57.0(4) no
C4_5 O3_5 C5_5 C6_5 179.7(3) no
Cu5_5 O3_5 C5_5 C6_5 50.5(3) no
C7_5 O4_5 C6_5 C5_5 165.5(3) no
Cu5_5 O4_5 C6_5 C5_5 43.7(4) no
O3_5 C5_5 C6_5 O4_5 -62.8(4) no
C6_5 O4_5 C7_5 C8_5 -175.7(3) no
Cu5_5 O4_5 C7_5 C8_5 -52.8(3) no
C9_5 O5_5 C8_5 C7_5 154.0(3) no
Cu5_5 O5_5 C8_5 C7_5 -18.3(4) no
O4_5 C7_5 C8_5 O5_5 46.4(4) no
C8_5 O5_5 C9_5 C10_5 156.6(3) no
Cu5_5 O5_5 C9_5 C10_5 -30.9(4) no
C1_5 O1_5 C10_5 C9_5 -174.8(3) no
Cu5_5 O1_5 C10_5 C9_5 -52.7(3) no
O5_5 C9_5 C10_5 O1_5 54.3(4) no
